data_7245611
loop_
_publ_author_name
'Hu, Cong'
'Li, Ying-Yu'
'Qiu, Qi-Ming'
'Han, Hong-Liang'
'Gu, Chao-Yue'
'Yang, Yu-Ping'
'Dai, Li-Xiong'
'Jin, Qiong-Hua'

_publ_section_title
;
 Efficient dye degradation and THz spectra of {PMo12} based rare earth
 phosphine oxide complexes
;
_journal_name_full CrystEngComm
_journal_paper_doi 10.1039/D2CE00989G
_journal_year 2022
_chemical_formula_sum 'C44 H102 Ce Mo12 N2 O68 P9'
_chemical_formula_weight 3317.41
_space_group_IT_number 2
_space_group_name_Hall '-P 1'
_space_group_name_H-M_alt 'P -1'
_symmetry_cell_setting triclinic
_symmetry_space_group_name_H-M 'P -1'
_atom_sites_solution_hydrogens geom
_atom_sites_solution_primary direct
_atom_sites_solution_secondary difmap
_audit_creation_method SHELXL-97
_audit_update_record
;
2022-06-15 deposited with the CCDC.	2022-08-26 downloaded from the CCDC.
;
_cell_angle_alpha 100.262(3)
_cell_angle_beta 95.450(2)
_cell_angle_gamma 114.794(5)
_cell_formula_units_Z 2
_cell_length_a 13.7382(13)
_cell_length_b 14.6869(14)
_cell_length_c 27.760(3)
_cell_measurement_reflns_used 5387
_cell_measurement_temperature 293(2)
_cell_measurement_theta_max 26.303
_cell_measurement_theta_min 2.553
_cell_volume 4912.4(9)
_computing_cell_refinement 'Bruker SMART'
_computing_data_collection 'Bruker SMART'
_computing_data_reduction 'Bruker SAINT'
_computing_molecular_graphics 'Bruker SHELXTL'
_computing_publication_material 'Bruker SHELXTL'
_computing_structure_refinement 'SHELXL-97 (Sheldrick, 1997)'
_computing_structure_solution 'SHELXS-97 (Sheldrick, 1990)'
_diffrn_ambient_temperature 293(2)
_diffrn_measured_fraction_theta_full 0.979
_diffrn_measured_fraction_theta_max 0.979
_diffrn_measurement_device_type 'CCD area detector'
_diffrn_measurement_method 'phi and omega scans'
_diffrn_radiation_monochromator graphite
_diffrn_radiation_source 'fine-focus sealed tube'
_diffrn_radiation_type MoK\a
_diffrn_radiation_wavelength 0.71073
_diffrn_reflns_av_R_equivalents 0.0446
_diffrn_reflns_av_sigmaI/netI 0.1231
_diffrn_reflns_limit_h_max 16
_diffrn_reflns_limit_h_min -16
_diffrn_reflns_limit_k_max 17
_diffrn_reflns_limit_k_min -11
_diffrn_reflns_limit_l_max 33
_diffrn_reflns_limit_l_min -32
_diffrn_reflns_number 24818
_diffrn_reflns_theta_full 25.02
_diffrn_reflns_theta_max 25.02
_diffrn_reflns_theta_min 2.03
_exptl_absorpt_coefficient_mu 2.183
_exptl_absorpt_correction_T_max 0.5605
_exptl_absorpt_correction_T_min 0.4400
_exptl_absorpt_correction_type multi-scan
_exptl_absorpt_process_details sadabs
_exptl_crystal_colour yellow
_exptl_crystal_density_diffrn 2.243
_exptl_crystal_density_method 'not measured'
_exptl_crystal_description block
_exptl_crystal_F_000 3242
_exptl_crystal_size_max 0.45
_exptl_crystal_size_mid 0.40
_exptl_crystal_size_min 0.30
_refine_diff_density_max 0.947
_refine_diff_density_min -1.600
_refine_diff_density_rms 0.169
_refine_ls_extinction_method none
_refine_ls_goodness_of_fit_ref 1.101
_refine_ls_hydrogen_treatment mixed
_refine_ls_matrix_type full
_refine_ls_number_parameters 1228
_refine_ls_number_reflns 16993
_refine_ls_number_restraints 264
_refine_ls_restrained_S_all 1.103
_refine_ls_R_factor_all 0.1591
_refine_ls_R_factor_gt 0.0733
_refine_ls_shift/su_max 0.001
_refine_ls_shift/su_mean 0.000
_refine_ls_structure_factor_coef Fsqd
_refine_ls_weighting_details 'calc w=1/[\s^2^(Fo^2^)+(0.0589P)^2^+0.0000P] where P=(Fo^2^+2Fc^2^)/3'
_refine_ls_weighting_scheme calc
_refine_ls_wR_factor_gt 0.1522
_refine_ls_wR_factor_ref 0.1774
_reflns_number_gt 8344
_reflns_number_total 16993
_reflns_threshold_expression >2sigma(I)
_cod_data_source_file d2ce00989g2.cif
_cod_data_source_block 210523d
_cod_depositor_comments
;
The following automatic conversions were performed:

data item '_symmetry_cell_setting' value 'Triclinic' was changed to
'triclinic' in accordance with the
/home/data/users/saulius/crontab/automatic-downloads/rss-feeds/RSC/lib/dictionaries/cif_core.dic
dictionary named 'cif_core.dic' version 2.4.2 last updated on
2011-04-26.

Automatic conversion script
Id: cif_fix_values 7556 2019-12-06 15:28:31Z antanas 
;
_cod_original_cell_volume 4912.4(8)
_cod_original_sg_symbol_H-M P-1
_cod_database_code 7245611

loop_
_symmetry_equiv_pos_as_xyz
'x, y, z'
'-x, -y, -z'

loop_
_atom_site_label
_atom_site_type_symbol
_atom_site_fract_x
_atom_site_fract_y
_atom_site_fract_z
_atom_site_U_iso_or_equiv
_atom_site_adp_type
_atom_site_occupancy
_atom_site_symmetry_multiplicity
_atom_site_calc_flag
_atom_site_refinement_flags
_atom_site_disorder_assembly
_atom_site_disorder_group
C16 C 0.381(2) 0.134(2) 0.7222(12) 0.280(17) Uani 1 1 d DU . .
H16A H 0.3507 0.1033 0.6874 0.421 Uiso 1 1 calc R . .
H16B H 0.4343 0.2043 0.7265 0.421 Uiso 1 1 calc R . .
H16C H 0.3241 0.1322 0.7400 0.421 Uiso 1 1 calc R . .
C15 C 0.4359(18) 0.0736(19) 0.7424(7) 0.237(15) Uani 1 1 d DU . .
H15A H 0.3811 0.0062 0.7437 0.284 Uiso 1 1 calc R . .
H15B H 0.4838 0.0636 0.7207 0.284 Uiso 1 1 calc R . .
Ce1 Ce 0.75548(6) 0.00258(6) 0.74929(2) 0.0418(2) Uani 1 1 d . . .
Mo1 Mo 0.65164(10) 0.47302(10) 0.10113(4) 0.0527(3) Uani 1 1 d . . .
Mo2 Mo 0.69681(10) 0.72003(9) 0.08719(4) 0.0540(3) Uani 1 1 d . . .
Mo3 Mo 0.45438(10) 0.56223(10) 0.12143(4) 0.0470(3) Uani 1 1 d . . .
Mo4 Mo 0.27153(10) 0.32798(9) 0.03776(5) 0.0514(3) Uani 1 1 d . . .
Mo5 Mo 0.47569(11) 0.25557(9) 0.00629(5) 0.0550(4) Uani 1 1 d . . .
Mo6 Mo 0.71601(9) 0.43756(9) -0.01862(4) 0.0494(3) Uani 1 1 d . . .
Mo7 Mo 0.75240(12) 0.30324(10) 0.50994(5) 0.0679(4) Uani 1 1 d . . .
Mo8 Mo 0.98403(14) 0.25871(10) 0.50752(5) 0.0772(5) Uani 1 1 d . . .
Mo9 Mo 0.85515(14) 0.28478(10) 0.39895(5) 0.0790(5) Uani 1 1 d . . .
Mo10 Mo 0.87338(14) 0.52785(11) 0.39104(5) 0.0784(5) Uani 1 1 d . . .
Mo11 Mo 0.76769(12) 0.54381(11) 0.50057(5) 0.0694(4) Uani 1 1 d . . .
Mo12 Mo 0.89692(12) 0.52066(12) 0.60963(5) 0.0695(4) Uani 1 1 d . . .
O1 O 0.5674(11) 0.4438(11) 0.0166(5) 0.122(5) Uani 1 1 d . . .
O2 O 0.5859(11) 0.6145(11) 0.0088(5) 0.113(4) Uani 1 1 d . . .
O3 O 0.4164(11) 0.4890(10) 0.0313(5) 0.109(4) Uani 1 1 d . . .
O4 O 0.4537(12) 0.4592(11) -0.0524(6) 0.119(4) Uani 1 1 d . . .
O5 O 0.7275(7) 0.6201(7) 0.1050(4) 0.067(3) Uani 1 1 d . . .
O6 O 0.5499(7) 0.4967(7) 0.1303(4) 0.075(3) Uani 1 1 d . . .
O7 O 0.5586(9) 0.3394(8) 0.0700(4) 0.102(4) Uani 1 1 d . . .
O8 O 0.7362(9) 0.4684(7) 0.0486(4) 0.095(4) Uani 1 1 d . . .
O9 O 0.7279(8) 0.4645(9) 0.1466(4) 0.084(3) Uani 1 1 d . . .
O10 O 0.5760(7) 0.6786(7) 0.1213(4) 0.072(3) Uani 1 1 d . . .
O11 O 0.7840(8) 0.8239(7) 0.1276(4) 0.087(3) Uani 1 1 d . . .
O12 O 0.3487(8) 0.4217(7) 0.0972(4) 0.082(3) Uani 1 1 d . . .
O13 O 0.3629(7) 0.5962(7) 0.0859(4) 0.073(3) Uani 1 1 d . . .
O14 O 0.4308(9) 0.5848(8) 0.1777(3) 0.083(3) Uani 1 1 d . . .
O15 O 0.3583(9) 0.2615(9) 0.0374(3) 0.084(4) Uani 1 1 d . . .
O16 O 0.2362(9) 0.2800(9) -0.0343(4) 0.091(4) Uani 1 1 d . . .
O17 O 0.1625(7) 0.2517(7) 0.0537(3) 0.076(3) Uani 1 1 d . . .
O18 O 0.6010(8) 0.3058(7) -0.0174(3) 0.089(4) Uani 1 1 d . . .
O19 O 0.3872(9) 0.2247(9) -0.0532(4) 0.091(4) Uani 1 1 d . . .
O20 O 0.4637(8) 0.1421(7) 0.0126(3) 0.067(3) Uani 1 1 d . . .
O21 O 0.7740(7) 0.5708(7) -0.0233(3) 0.074(3) Uani 1 1 d . . .
O22 O 0.8113(7) 0.4034(7) -0.0288(3) 0.064(3) Uani 1 1 d . . .
O23 O 0.9158(14) 0.3847(13) 0.4843(5) 0.138(5) Uani 1 1 d . . .
O24 O 0.9286(15) 0.5513(11) 0.4791(5) 0.147(6) Uani 1 1 d . . .
O25 O 1.0198(14) 0.5338(13) 0.5563(5) 0.142(6) Uani 1 1 d . . .
O26 O 1.0941(13) 0.5238(12) 0.4800(6) 0.125(5) Uani 1 1 d . . .
O27 O 0.8492(11) 0.2468(10) 0.5216(3) 0.104(4) Uani 1 1 d . . .
O28 O 0.7544(11) 0.2657(10) 0.4403(4) 0.106(4) Uani 1 1 d . . .
O29 O 0.7103(8) 0.4019(7) 0.4952(3) 0.078(3) Uani 1 1 d . . .
O30 O 0.8029(8) 0.3854(7) 0.5747(3) 0.077(3) Uani 1 1 d . . .
O31 O 0.6337(9) 0.2154(8) 0.5144(4) 0.103(4) Uani 1 1 d . . .
O32 O 0.9279(11) 0.2356(10) 0.4413(4) 0.113(5) Uani 1 1 d . . .
O33 O 0.9771(9) 0.1457(7) 0.5118(4) 0.085(3) Uani 1 1 d . . .
O34 O 0.8186(8) 0.3827(8) 0.3804(4) 0.094(4) Uani 1 1 d . . .
O35 O 0.7883(10) 0.1829(7) 0.3532(4) 0.099(4) Uani 1 1 d . . .
O36 O 0.7724(11) 0.5172(8) 0.4325(4) 0.125(5) Uani 1 1 d . . .
O37 O 0.9587(11) 0.6632(8) 0.4270(4) 0.128(5) Uani 1 1 d . . .
O38 O 0.8167(10) 0.5395(9) 0.3402(4) 0.095(4) Uani 1 1 d . . .
O39 O 0.8147(8) 0.5604(7) 0.5683(3) 0.075(3) Uani 1 1 d . . .
O40 O 0.8777(11) 0.6752(8) 0.5067(4) 0.119(5) Uani 1 1 d . . .
O41 O 0.6578(9) 0.5618(9) 0.5015(4) 0.099(4) Uani 1 1 d . . .
O42 O 0.9981(9) 0.4708(7) 0.6270(4) 0.100(4) Uani 1 1 d . . .
O43 O 1.0102(9) 0.6513(8) 0.6213(4) 0.096(4) Uani 1 1 d . . .
O44 O 0.8480(11) 0.5289(9) 0.6603(4) 0.118(5) Uani 1 1 d . . .
O45 O 0.6149(8) -0.1575(7) 0.7597(3) 0.074(3) Uani 1 1 d . . .
O46 O 0.7970(7) 0.0177(7) 0.8387(3) 0.063(3) Uani 1 1 d . . .
O47 O 0.6146(7) 0.0427(7) 0.7807(3) 0.067(3) Uani 1 1 d . . .
O48 O 0.8496(7) 0.1899(6) 0.7883(3) 0.059(2) Uani 1 1 d . . .
O49 O 0.6929(7) 0.0732(7) 0.6879(3) 0.061(3) Uani 1 1 d . . .
O50 O 0.9149(7) 0.0753(8) 0.7114(3) 0.066(3) Uani 1 1 d . . .
O51 O 0.7024(8) -0.1203(7) 0.6687(3) 0.067(3) Uani 1 1 d . . .
O52 O 0.8550(8) -0.1002(7) 0.7587(3) 0.069(3) Uani 1 1 d . . .
O53 O 0.5574(12) -0.3405(10) 0.7511(5) 0.140(5) Uani 1 1 d D . .
O54 O 0.4545(15) -0.2541(13) 0.7890(5) 0.171(8) Uani 1 1 d D . .
O55 O 0.8695(11) -0.0359(10) 0.9085(4) 0.099(4) Uani 1 1 d D . .
O56 O 0.7653(8) 0.0650(7) 0.9208(3) 0.073(3) Uani 1 1 d D . .
O57 O 0.5143(7) 0.0290(7) 0.8486(3) 0.066(3) Uani 1 1 d D . .
O58 O 0.4974(11) 0.1310(10) 0.7912(5) 0.111(4) Uani 1 1 d D . .
O59 O 0.9370(10) 0.3312(8) 0.8654(4) 0.093(4) Uani 1 1 d D . .
O60 O 0.9036(8) 0.3731(9) 0.7865(4) 0.092(4) Uani 1 1 d D . .
O61 O 0.6761(12) 0.2295(12) 0.6865(5) 0.131(5) Uani 1 1 d D . .
O62 O 0.6410(14) 0.0998(15) 0.6066(5) 0.149(6) Uani 1 1 d D . .
O63 O 1.0717(9) 0.2316(8) 0.7052(5) 0.095(4) Uani 1 1 d D . .
O64 O 1.0175(8) 0.0599(8) 0.6480(4) 0.083(3) Uani 1 1 d D . .
O65 O 0.7573(9) -0.1142(8) 0.5885(3) 0.088(3) Uani 1 1 d D . .
O66 O 0.6257(11) -0.2827(8) 0.6020(4) 0.103(4) Uani 1 1 d D . .
O67 O 0.9991(15) -0.1540(16) 0.7427(6) 0.162(7) Uani 1 1 d D . .
O68 O 0.8444(11) -0.2546(11) 0.7815(5) 0.131(5) Uani 1 1 d D . .
P1 P 0.5000 0.5000 0.0000 0.0231(9) Uani 1 2 d S . .
P2 P 1.0000 0.5000 0.5000 0.0348(11) Uani 1 2 d S . .
P3 P 0.5625(5) -0.2354(4) 0.78380(18) 0.0918(17) Uani 1 1 d . . .
P4 P 0.7796(3) -0.0162(3) 0.88413(13) 0.0560(10) Uani 1 1 d . . .
P5 P 0.5756(3) 0.0977(3) 0.81538(14) 0.0551(10) Uani 1 1 d . . .
P6 P 0.8613(3) 0.2887(3) 0.81495(15) 0.0581(10) Uani 1 1 d . . .
P7 P 0.7061(4) 0.1419(4) 0.65629(19) 0.0818(15) Uani 1 1 d . . .
P8 P 0.9746(3) 0.1292(3) 0.67799(15) 0.0603(11) Uani 1 1 d . . .
P9 P 0.7216(4) -0.1790(3) 0.62668(14) 0.0734(13) Uani 1 1 d . . .
P10 P 0.8821(5) -0.1821(4) 0.74349(17) 0.0828(14) Uani 1 1 d . . .
C1 C 0.6399(19) -0.2258(14) 0.8407(6) 0.139(7) Uani 1 1 d DU . .
H1A H 0.6030 -0.2866 0.8533 0.167 Uiso 1 1 calc R . .
H1B H 0.7113 -0.2196 0.8361 0.167 Uiso 1 1 calc R . .
C2 C 0.6510(17) -0.1304(13) 0.8768(6) 0.122(6) Uani 1 1 d DU . .
H2A H 0.6425 -0.1457 0.9092 0.146 Uiso 1 1 calc R . .
H2B H 0.5919 -0.1149 0.8656 0.146 Uiso 1 1 calc R . .
C3 C 0.503(2) -0.4376(14) 0.7625(8) 0.166(8) Uani 1 1 d DU . .
H3A H 0.4454 -0.4396 0.7803 0.200 Uiso 1 1 calc R . .
H3B H 0.5542 -0.4523 0.7826 0.200 Uiso 1 1 calc R . .
C4 C 0.458(2) -0.5135(19) 0.7124(9) 0.230(14) Uani 1 1 d DU . .
H4A H 0.4143 -0.4930 0.6918 0.345 Uiso 1 1 calc R . .
H4B H 0.4133 -0.5811 0.7167 0.345 Uiso 1 1 calc R . .
H4C H 0.5167 -0.5148 0.6967 0.345 Uiso 1 1 calc R . .
C5 C 0.382(2) -0.243(2) 0.7532(10) 0.193(11) Uani 1 1 d DU . .
H5A H 0.3725 -0.2891 0.7216 0.232 Uiso 1 1 calc R . .
H5B H 0.4163 -0.1730 0.7490 0.232 Uiso 1 1 calc R . .
C6 C 0.269(2) -0.264(2) 0.7644(10) 0.221(12) Uani 1 1 d DU . .
H6A H 0.2481 -0.3145 0.7842 0.331 Uiso 1 1 calc R . .
H6B H 0.2168 -0.2908 0.7337 0.331 Uiso 1 1 calc R . .
H6C H 0.2702 -0.2016 0.7824 0.331 Uiso 1 1 calc R . .
C7 C 0.9795(13) 0.0152(19) 0.9020(9) 0.163(9) Uani 1 1 d DU . .
H7A H 1.0052 0.0892 0.9137 0.196 Uiso 1 1 calc R . .
H7B H 0.9811 0.0007 0.8667 0.196 Uiso 1 1 calc R . .
C8 C 1.0571(17) -0.0158(18) 0.9292(8) 0.158(9) Uani 1 1 d DU . .
H8A H 1.0827 0.0249 0.9630 0.237 Uiso 1 1 calc R . .
H8B H 1.1181 -0.0044 0.9127 0.237 Uiso 1 1 calc R . .
H8C H 1.0197 -0.0877 0.9291 0.237 Uiso 1 1 calc R . .
C9 C 0.7662(16) 0.0667(13) 0.9727(4) 0.096(5) Uani 1 1 d DU . .
H9A H 0.8406 0.0946 0.9907 0.115 Uiso 1 1 calc R . .
H9B H 0.7260 -0.0029 0.9768 0.115 Uiso 1 1 calc R . .
C10 C 0.7134(18) 0.1335(16) 0.9930(7) 0.157(9) Uani 1 1 d DU . .
H10A H 0.7160 0.1791 0.9718 0.236 Uiso 1 1 calc R . .
H10B H 0.7520 0.1734 1.0261 0.236 Uiso 1 1 calc R . .
H10C H 0.6388 0.0904 0.9941 0.236 Uiso 1 1 calc R . .
C11 C 0.6743(12) 0.2141(10) 0.8547(5) 0.071(4) Uani 1 1 d DU . .
H11A H 0.6384 0.2438 0.8764 0.085 Uiso 1 1 calc R . .
H11B H 0.7242 0.1996 0.8755 0.085 Uiso 1 1 calc R . .
C12 C 0.7398(11) 0.2933(11) 0.8271(6) 0.079(4) Uani 1 1 d DU . .
H12A H 0.7578 0.3619 0.8467 0.095 Uiso 1 1 calc R . .
H12B H 0.6943 0.2825 0.7957 0.095 Uiso 1 1 calc R . .
C13 C 0.4571(13) 0.0623(12) 0.8828(6) 0.104(6) Uani 1 1 d DU . .
H13A H 0.4142 0.0905 0.8666 0.125 Uiso 1 1 calc R . .
H13B H 0.5085 0.1154 0.9112 0.125 Uiso 1 1 calc R . .
C14 C 0.3836(16) -0.0315(13) 0.8995(7) 0.156(9) Uani 1 1 d DU . .
H14A H 0.3389 -0.0861 0.8708 0.234 Uiso 1 1 calc R . .
H14B H 0.3377 -0.0141 0.9196 0.234 Uiso 1 1 calc R . .
H14C H 0.4273 -0.0538 0.9188 0.234 Uiso 1 1 calc R . .
C17 C 1.0017(14) 0.2869(15) 0.8859(6) 0.106(6) Uani 1 1 d DU . .
H17A H 1.0761 0.3201 0.8805 0.127 Uiso 1 1 calc R . .
H17B H 0.9709 0.2134 0.8709 0.127 Uiso 1 1 calc R . .
C18 C 0.9983(13) 0.3068(14) 0.9411(6) 0.105(6) Uani 1 1 d DU . .
H18A H 0.9245 0.2706 0.9456 0.158 Uiso 1 1 calc R . .
H18B H 1.0245 0.3795 0.9546 0.158 Uiso 1 1 calc R . .
H18C H 1.0436 0.2827 0.9579 0.158 Uiso 1 1 calc R . .
C19 C 1.0153(11) 0.4234(14) 0.7834(7) 0.125(6) Uani 1 1 d DU . .
H19A H 1.0384 0.3738 0.7671 0.149 Uiso 1 1 calc R . .
H19B H 1.0598 0.4567 0.8166 0.149 Uiso 1 1 calc R . .
C20 C 1.0271(16) 0.5024(14) 0.7538(7) 0.133(8) Uani 1 1 d DU . .
H20A H 0.9877 0.4681 0.7203 0.200 Uiso 1 1 calc R . .
H20B H 1.1030 0.5422 0.7534 0.200 Uiso 1 1 calc R . .
H20C H 0.9983 0.5475 0.7689 0.200 Uiso 1 1 calc R . .
C21 C 0.8442(17) 0.2252(15) 0.6541(7) 0.127(6) Uani 1 1 d DU . .
H21A H 0.8462 0.2730 0.6338 0.153 Uiso 1 1 calc R . .
H21B H 0.8847 0.2646 0.6874 0.153 Uiso 1 1 calc R . .
C22 C 0.8927(16) 0.1564(15) 0.6317(6) 0.115(6) Uani 1 1 d DU . .
H22A H 0.9384 0.1890 0.6092 0.138 Uiso 1 1 calc R . .
H22B H 0.8341 0.0915 0.6121 0.138 Uiso 1 1 calc R . .
C23 C 0.662(2) 0.3031(17) 0.6639(8) 0.166(9) Uani 1 1 d DU . .
H23A H 0.6007 0.2701 0.6363 0.199 Uiso 1 1 calc R . .
H23B H 0.7275 0.3430 0.6519 0.199 Uiso 1 1 calc R . .
C24 C 0.642(2) 0.3707(17) 0.7057(8) 0.172(10) Uani 1 1 d DU . .
H24A H 0.5650 0.3502 0.7023 0.258 Uiso 1 1 calc R . .
H24B H 0.6792 0.4416 0.7042 0.258 Uiso 1 1 calc R . .
H24C H 0.6689 0.3630 0.7372 0.258 Uiso 1 1 calc R . .
C25 C 0.5415(19) 0.0058(15) 0.5944(10) 0.168(11) Uani 1 1 d DU . .
H25A H 0.5364 -0.0282 0.6217 0.201 Uiso 1 1 calc R . .
H25B H 0.5429 -0.0400 0.5650 0.201 Uiso 1 1 calc R . .
C26 C 0.441(2) 0.024(2) 0.5850(12) 0.236(13) Uani 1 1 d DU . .
H26A H 0.4628 0.0972 0.5930 0.353 Uiso 1 1 calc R . .
H26B H 0.3910 -0.0081 0.6054 0.353 Uiso 1 1 calc R . .
H26C H 0.4069 -0.0047 0.5505 0.353 Uiso 1 1 calc R . .
C27 C 1.1362(17) 0.2343(19) 0.7498(7) 0.148(7) Uani 1 1 d DU . .
H27A H 1.1367 0.1678 0.7475 0.178 Uiso 1 1 calc R . .
H27B H 1.1048 0.2484 0.7784 0.178 Uiso 1 1 calc R . .
C28 C 1.252(2) 0.318(2) 0.7563(9) 0.211(12) Uani 1 1 d DU . .
H28A H 1.2827 0.3029 0.7281 0.317 Uiso 1 1 calc R . .
H28B H 1.2948 0.3198 0.7861 0.317 Uiso 1 1 calc R . .
H28C H 1.2508 0.3834 0.7587 0.317 Uiso 1 1 calc R . .
C29 C 1.0954(14) 0.0952(15) 0.6165(7) 0.117(5) Uani 1 1 d DU . .
H29A H 1.1497 0.1655 0.6317 0.140 Uiso 1 1 calc R . .
H29B H 1.0591 0.0938 0.5844 0.140 Uiso 1 1 calc R . .
C30 C 1.1492(16) 0.0242(15) 0.6096(7) 0.139(8) Uani 1 1 d DU . .
H30A H 1.0942 -0.0462 0.5989 0.208 Uiso 1 1 calc R . .
H30B H 1.1936 0.0335 0.6406 0.208 Uiso 1 1 calc R . .
H30C H 1.1942 0.0400 0.5849 0.208 Uiso 1 1 calc R . .
C31 C 0.8297(17) -0.2139(14) 0.6422(6) 0.110(5) Uani 1 1 d DU . .
H31A H 0.8330 -0.2602 0.6135 0.132 Uiso 1 1 calc R . .
H31B H 0.8993 -0.1525 0.6518 0.132 Uiso 1 1 calc R . .
C32 C 0.8075(18) -0.2661(14) 0.6846(6) 0.131(6) Uani 1 1 d DU . .
H32A H 0.8260 -0.3236 0.6787 0.157 Uiso 1 1 calc R . .
H32B H 0.7301 -0.2940 0.6853 0.157 Uiso 1 1 calc R . .
C33 C 0.771(2) -0.1626(16) 0.5418(6) 0.150(7) Uani 1 1 d DU . .
H33A H 0.7136 -0.2328 0.5297 0.180 Uiso 1 1 calc R . .
H33B H 0.8412 -0.1636 0.5447 0.180 Uiso 1 1 calc R . .
C34 C 0.763(2) -0.0953(19) 0.5082(8) 0.208(12) Uani 1 1 d DU . .
H34A H 0.6876 -0.1125 0.4972 0.312 Uiso 1 1 calc R . .
H34B H 0.7949 -0.1065 0.4798 0.312 Uiso 1 1 calc R . .
H34C H 0.8013 -0.0241 0.5261 0.312 Uiso 1 1 calc R . .
C35 C 0.5232(15) -0.285(2) 0.5872(8) 0.165(9) Uani 1 1 d DU . .
H35A H 0.4841 -0.3390 0.5570 0.198 Uiso 1 1 calc R . .
H35B H 0.5346 -0.2194 0.5796 0.198 Uiso 1 1 calc R . .
C36 C 0.4552(17) -0.3034(19) 0.6270(7) 0.170(9) Uani 1 1 d DU . .
H36A H 0.4468 -0.3662 0.6357 0.256 Uiso 1 1 calc R . .
H36B H 0.3846 -0.3090 0.6147 0.256 Uiso 1 1 calc R . .
H36C H 0.4907 -0.2467 0.6559 0.256 Uiso 1 1 calc R . .
C37 C 1.089(3) -0.053(2) 0.7584(14) 0.270(19) Uani 1 1 d DU . .
H37A H 1.0660 0.0001 0.7678 0.324 Uiso 1 1 calc R . .
H37B H 1.1338 -0.0375 0.7331 0.324 Uiso 1 1 calc R . .
C39 C 0.8811(19) -0.3301(16) 0.7869(8) 0.153(7) Uani 1 1 d DU . .
H39A H 0.9592 -0.2968 0.7997 0.183 Uiso 1 1 calc R . .
H39B H 0.8668 -0.3770 0.7548 0.183 Uiso 1 1 calc R . .
C40 C 0.8213(19) -0.3887(18) 0.8223(9) 0.173(10) Uani 1 1 d DU . .
H40A H 0.8581 -0.3517 0.8560 0.260 Uiso 1 1 calc R . .
H40B H 0.8196 -0.4559 0.8160 0.260 Uiso 1 1 calc R . .
H40C H 0.7480 -0.3961 0.8178 0.260 Uiso 1 1 calc R . .
C41 C 0.917(2) 0.3215(18) 0.1014(9) 0.156(9) Uani 1 1 d DU . .
C42 C 0.9679(19) 0.4029(17) 0.0741(8) 0.166(9) Uani 1 1 d DU . .
H42A H 0.9317 0.3781 0.0398 0.249 Uiso 1 1 calc R . .
H42B H 1.0438 0.4193 0.0760 0.249 Uiso 1 1 calc R . .
H42C H 0.9611 0.4637 0.0888 0.249 Uiso 1 1 calc R . .
C43 C 0.5645(19) 0.673(2) 0.4066(10) 0.179(10) Uani 1 1 d DU . .
C44 C 0.4814(17) 0.5953(18) 0.4278(8) 0.163(9) Uani 1 1 d DU . .
H44A H 0.4979 0.5379 0.4278 0.244 Uiso 1 1 calc R . .
H44B H 0.4103 0.5713 0.4079 0.244 Uiso 1 1 calc R . .
H44C H 0.4823 0.6268 0.4613 0.244 Uiso 1 1 calc R . .
N1 N 0.882(2) 0.265(2) 0.1256(9) 0.212(10) Uani 1 1 d DU . .
N2 N 0.630(2) 0.724(2) 0.3871(10) 0.223(11) Uani 1 1 d DU . .
C38 C 1.148(3) -0.068(3) 0.8031(14) 0.33(2) Uani 1 1 d DU . .
H38A H 1.1647 -0.1252 0.7928 0.489 Uiso 1 1 calc R . .
H38B H 1.1029 -0.0817 0.8277 0.489 Uiso 1 1 calc R . .
H38C H 1.2152 -0.0064 0.8171 0.489 Uiso 1 1 calc R . .

loop_
_atom_site_aniso_label
_atom_site_aniso_U_11
_atom_site_aniso_U_22
_atom_site_aniso_U_33
_atom_site_aniso_U_23
_atom_site_aniso_U_13
_atom_site_aniso_U_12
C16 0.12(2) 0.46(4) 0.29(3) 0.22(3) 0.04(2) 0.10(3)
C15 0.091(18) 0.41(4) 0.25(3) 0.20(3) 0.015(19) 0.10(2)
Ce1 0.0530(5) 0.0440(5) 0.0332(4) 0.0116(3) 0.0155(3) 0.0238(4)
Mo1 0.0566(8) 0.0660(9) 0.0407(7) 0.0166(6) 0.0042(6) 0.0317(7)
Mo2 0.0589(8) 0.0450(8) 0.0481(7) 0.0031(6) -0.0007(6) 0.0193(7)
Mo3 0.0553(8) 0.0598(8) 0.0370(6) 0.0123(6) 0.0151(6) 0.0346(7)
Mo4 0.0459(8) 0.0506(8) 0.0736(9) 0.0331(7) 0.0307(6) 0.0252(7)
Mo5 0.0759(10) 0.0378(8) 0.0674(8) 0.0236(6) 0.0341(7) 0.0321(7)
Mo6 0.0415(7) 0.0508(8) 0.0648(8) 0.0116(6) 0.0202(6) 0.0276(6)
Mo7 0.0781(11) 0.0508(9) 0.0738(10) 0.0223(7) 0.0244(8) 0.0228(8)
Mo8 0.1329(15) 0.0408(9) 0.0665(9) 0.0197(7) 0.0254(9) 0.0428(9)
Mo9 0.1300(14) 0.0422(9) 0.0414(8) -0.0039(6) -0.0059(8) 0.0264(9)
Mo10 0.1207(14) 0.0712(11) 0.0384(7) 0.0140(7) -0.0054(8) 0.0419(10)
Mo11 0.0769(11) 0.0633(10) 0.0726(10) 0.0157(7) 0.0229(8) 0.0339(8)
Mo12 0.0851(11) 0.0854(11) 0.0391(7) 0.0129(7) 0.0210(7) 0.0380(9)
O1 0.116(12) 0.144(13) 0.121(11) 0.050(10) 0.040(9) 0.061(10)
O2 0.114(11) 0.119(12) 0.152(12) 0.059(10) 0.049(9) 0.079(10)
O3 0.108(11) 0.109(11) 0.134(11) 0.041(9) 0.020(9) 0.066(9)
O4 0.114(12) 0.111(12) 0.154(13) 0.052(10) 0.043(10) 0.061(10)
O5 0.044(6) 0.055(6) 0.114(8) 0.039(6) 0.038(5) 0.023(5)
O6 0.055(7) 0.068(7) 0.123(9) 0.055(6) 0.033(6) 0.033(6)
O7 0.112(10) 0.083(8) 0.061(7) -0.011(6) 0.052(7) 0.001(7)
O8 0.109(9) 0.054(7) 0.074(7) -0.011(5) 0.049(7) -0.005(6)
O9 0.080(8) 0.123(10) 0.093(8) 0.057(7) 0.024(6) 0.074(8)
O10 0.051(6) 0.061(7) 0.122(9) 0.041(6) 0.026(6) 0.032(6)
O11 0.069(7) 0.037(6) 0.108(8) -0.027(5) 0.009(6) -0.001(5)
O12 0.078(8) 0.048(7) 0.119(9) 0.018(6) -0.015(6) 0.037(6)
O13 0.067(7) 0.035(6) 0.101(8) 0.007(5) -0.022(6) 0.020(5)
O14 0.149(10) 0.083(8) 0.056(6) 0.031(6) 0.057(7) 0.075(8)
O15 0.114(9) 0.147(10) 0.063(6) 0.047(7) 0.033(6) 0.112(9)
O16 0.105(9) 0.155(11) 0.079(7) 0.045(7) 0.029(7) 0.109(9)
O17 0.057(7) 0.074(7) 0.082(7) 0.038(6) 0.015(5) 0.009(6)
O18 0.088(8) 0.058(7) 0.070(7) -0.009(5) 0.034(6) -0.008(6)
O19 0.126(10) 0.157(11) 0.078(7) 0.063(7) 0.055(7) 0.125(9)
O20 0.089(8) 0.043(6) 0.089(7) 0.036(5) 0.030(6) 0.038(6)
O21 0.064(7) 0.049(6) 0.094(7) 0.011(5) -0.031(5) 0.022(5)
O22 0.068(7) 0.068(7) 0.069(6) 0.012(5) 0.009(5) 0.044(6)
O23 0.201(17) 0.157(15) 0.089(10) 0.033(10) 0.028(11) 0.109(14)
O24 0.24(2) 0.121(13) 0.099(11) 0.036(10) 0.047(12) 0.090(14)
O25 0.191(17) 0.180(15) 0.068(9) 0.030(10) 0.015(10) 0.098(14)
O26 0.148(14) 0.136(14) 0.096(11) 0.018(10) 0.017(11) 0.073(12)
O27 0.179(13) 0.151(11) 0.043(6) 0.034(7) 0.026(7) 0.124(10)
O28 0.155(12) 0.149(12) 0.064(7) 0.043(7) 0.025(8) 0.108(10)
O29 0.093(8) 0.066(7) 0.064(7) 0.000(5) -0.015(6) 0.036(6)
O30 0.106(9) 0.056(7) 0.059(6) 0.005(5) -0.017(6) 0.038(6)
O31 0.093(9) 0.080(8) 0.099(9) 0.033(7) 0.010(7) 0.000(7)
O32 0.192(13) 0.166(12) 0.064(7) 0.048(8) 0.058(8) 0.143(11)
O33 0.126(10) 0.052(7) 0.088(8) 0.027(6) 0.015(7) 0.048(7)
O34 0.065(7) 0.069(8) 0.140(10) 0.036(7) -0.001(7) 0.023(6)
O35 0.130(10) 0.049(7) 0.069(7) -0.021(5) 0.002(7) 0.010(7)
O36 0.164(13) 0.068(8) 0.075(8) -0.006(6) 0.038(8) -0.008(8)
O37 0.172(13) 0.073(8) 0.069(8) -0.012(6) 0.055(8) -0.006(8)
O38 0.128(10) 0.098(9) 0.070(7) 0.026(6) 0.002(7) 0.062(8)
O39 0.096(8) 0.059(7) 0.074(7) -0.005(5) -0.002(6) 0.051(6)
O40 0.148(12) 0.075(8) 0.061(7) -0.003(6) 0.029(7) -0.013(8)
O41 0.092(9) 0.095(9) 0.112(9) 0.007(7) -0.014(7) 0.058(8)
O42 0.097(9) 0.044(7) 0.126(10) 0.032(6) -0.024(7) 0.005(6)
O43 0.091(9) 0.068(8) 0.135(10) 0.046(7) 0.004(7) 0.038(7)
O44 0.189(14) 0.097(9) 0.087(8) 0.036(7) 0.087(9) 0.064(9)
O45 0.082(8) 0.051(6) 0.056(6) 0.020(5) 0.014(5) -0.004(6)
O46 0.080(7) 0.053(6) 0.040(5) 0.018(4) 0.019(5) 0.010(5)
O47 0.052(6) 0.074(7) 0.066(6) -0.006(5) 0.030(5) 0.023(5)
O48 0.055(6) 0.037(6) 0.066(6) 0.000(5) 0.008(5) 0.010(5)
O49 0.064(7) 0.085(7) 0.058(6) 0.044(5) 0.018(5) 0.045(6)
O50 0.059(6) 0.108(8) 0.062(6) 0.048(6) 0.035(5) 0.049(6)
O51 0.080(7) 0.083(7) 0.036(5) -0.011(5) 0.003(5) 0.047(6)
O52 0.087(8) 0.059(7) 0.070(7) -0.001(5) -0.005(5) 0.052(6)
O53 0.185(15) 0.079(10) 0.150(13) 0.046(10) 0.032(11) 0.046(10)
O54 0.135(15) 0.199(17) 0.065(9) -0.005(10) 0.026(9) -0.021(13)
O55 0.122(11) 0.130(11) 0.086(8) 0.066(8) 0.039(8) 0.076(10)
O56 0.114(9) 0.079(7) 0.032(5) 0.016(5) 0.018(5) 0.046(7)
O57 0.066(7) 0.065(7) 0.066(6) 0.012(5) 0.038(5) 0.024(6)
O58 0.110(11) 0.150(12) 0.108(10) 0.043(9) 0.011(8) 0.088(10)
O59 0.121(10) 0.062(8) 0.076(8) -0.010(6) -0.006(7) 0.038(7)
O60 0.056(7) 0.102(9) 0.135(10) 0.071(8) 0.029(7) 0.032(7)
O61 0.161(13) 0.155(13) 0.157(13) 0.087(11) 0.063(10) 0.117(12)
O62 0.159(15) 0.23(2) 0.093(11) 0.071(12) 0.025(11) 0.107(15)
O63 0.076(8) 0.068(8) 0.129(10) 0.020(7) 0.013(7) 0.023(7)
O64 0.093(8) 0.101(9) 0.075(7) 0.024(6) 0.049(6) 0.053(7)
O65 0.144(11) 0.090(8) 0.038(6) 0.011(5) 0.027(6) 0.059(8)
O66 0.132(11) 0.065(8) 0.076(8) -0.014(6) -0.013(7) 0.028(8)
O67 0.164(16) 0.202(19) 0.214(18) 0.112(15) 0.124(14) 0.127(15)
O68 0.162(14) 0.124(12) 0.163(13) 0.076(10) 0.034(10) 0.100(11)
P1 0.024(2) 0.023(3) 0.025(2) 0.0063(18) 0.0069(19) 0.012(2)
P2 0.059(3) 0.019(3) 0.027(2) 0.006(2) 0.014(2) 0.016(3)
P3 0.082(4) 0.077(4) 0.074(3) 0.037(3) 0.005(3) -0.011(3)
P4 0.079(3) 0.052(3) 0.038(2) 0.0188(18) 0.0116(19) 0.027(2)
P5 0.054(2) 0.067(3) 0.058(2) 0.018(2) 0.022(2) 0.036(2)
P6 0.062(3) 0.047(3) 0.067(3) 0.017(2) 0.015(2) 0.023(2)
P7 0.077(3) 0.113(4) 0.088(3) 0.064(3) 0.024(3) 0.056(3)
P8 0.056(3) 0.071(3) 0.067(3) 0.031(2) 0.030(2) 0.032(2)
P9 0.110(4) 0.061(3) 0.046(2) -0.008(2) 0.009(2) 0.044(3)
P10 0.110(4) 0.094(4) 0.069(3) 0.017(3) 0.009(3) 0.072(4)
C1 0.199(15) 0.122(13) 0.107(12) 0.090(10) 0.056(12) 0.051(13)
C2 0.193(14) 0.103(12) 0.072(10) 0.059(9) 0.065(10) 0.046(12)
C3 0.235(19) 0.114(15) 0.153(16) 0.083(13) 0.053(15) 0.057(15)
C4 0.24(3) 0.15(2) 0.21(3) 0.05(2) 0.00(2) 0.01(2)
C5 0.21(3) 0.22(2) 0.14(2) 0.039(18) 0.07(2) 0.09(2)
C6 0.25(3) 0.23(3) 0.18(2) 0.03(2) 0.07(2) 0.10(3)
C7 0.14(2) 0.23(2) 0.20(2) 0.107(19) 0.072(19) 0.120(19)
C8 0.16(2) 0.20(2) 0.17(2) 0.111(17) 0.070(18) 0.097(18)
C9 0.159(14) 0.104(12) 0.057(9) 0.035(9) 0.047(9) 0.077(11)
C10 0.21(2) 0.15(2) 0.099(15) 0.008(14) 0.067(15) 0.074(17)
C11 0.086(10) 0.058(9) 0.088(10) 0.016(7) 0.044(8) 0.045(8)
C12 0.069(10) 0.073(10) 0.120(12) 0.033(9) 0.043(9) 0.046(9)
C13 0.098(12) 0.111(13) 0.089(11) 0.007(10) 0.050(9) 0.033(10)
C14 0.142(18) 0.141(18) 0.112(15) -0.005(13) 0.085(14) -0.005(15)
C17 0.080(11) 0.135(14) 0.120(13) 0.020(12) 0.013(10) 0.070(11)
C18 0.066(11) 0.139(16) 0.113(14) 0.029(12) -0.018(11) 0.057(11)
C19 0.100(13) 0.146(16) 0.114(13) 0.018(12) 0.043(11) 0.044(12)
C20 0.144(18) 0.117(17) 0.141(17) 0.084(13) 0.064(14) 0.030(14)
C21 0.154(14) 0.142(14) 0.123(13) 0.099(11) 0.038(11) 0.072(11)
C22 0.144(13) 0.147(14) 0.101(11) 0.091(10) 0.084(9) 0.071(10)
C23 0.197(18) 0.155(17) 0.136(16) 0.084(14) 0.037(14) 0.049(15)
C24 0.23(2) 0.119(19) 0.17(2) 0.031(17) 0.01(2) 0.079(18)
C25 0.20(3) 0.113(19) 0.19(2) -0.025(16) -0.04(2) 0.098(19)
C26 0.16(3) 0.19(2) 0.28(3) -0.03(2) -0.03(2) 0.05(2)
C27 0.144(16) 0.190(18) 0.129(14) 0.061(14) 0.024(14) 0.083(14)
C28 0.19(3) 0.27(3) 0.14(2) 0.04(2) 0.007(19) 0.07(2)
C29 0.127(12) 0.171(14) 0.104(11) 0.071(10) 0.073(10) 0.091(11)
C30 0.121(17) 0.152(19) 0.150(18) 0.016(14) 0.071(14) 0.067(15)
C31 0.189(14) 0.106(11) 0.096(11) 0.027(9) 0.061(10) 0.114(10)
C32 0.184(14) 0.116(12) 0.134(13) 0.008(10) 0.029(12) 0.116(11)
C33 0.203(15) 0.155(14) 0.102(12) 0.017(11) 0.054(12) 0.090(12)
C34 0.28(3) 0.21(3) 0.076(15) 0.006(16) 0.012(18) 0.07(2)
C35 0.188(18) 0.167(16) 0.105(14) 0.026(13) -0.007(14) 0.055(15)
C36 0.134(18) 0.22(2) 0.102(16) 0.018(15) -0.007(14) 0.046(17)
C37 0.32(5) 0.17(3) 0.31(5) 0.11(3) 0.06(4) 0.07(3)
C39 0.185(17) 0.132(15) 0.155(16) 0.045(13) 0.038(14) 0.078(14)
C40 0.18(2) 0.18(2) 0.18(2) 0.095(17) 0.066(17) 0.068(18)
C41 0.17(2) 0.14(2) 0.12(2) 0.034(14) -0.018(17) 0.044(19)
C42 0.19(2) 0.16(2) 0.112(17) 0.044(14) -0.016(15) 0.052(18)
C43 0.10(2) 0.24(3) 0.14(2) 0.023(18) 0.000(16) 0.03(2)
C44 0.114(18) 0.23(2) 0.143(18) 0.084(16) 0.039(14) 0.054(17)
N1 0.19(2) 0.20(2) 0.16(2) 0.061(15) -0.014(16) 0.015(18)
N2 0.15(2) 0.24(2) 0.19(2) 0.039(17) 0.051(16) 0.008(18)
C38 0.32(5) 0.25(3) 0.34(6) 0.04(4) 0.05(4) 0.07(3)

loop_
_atom_type_symbol
_atom_type_description
_atom_type_scat_dispersion_real
_atom_type_scat_dispersion_imag
_atom_type_scat_source
C C 0.0033 0.0016 'International Tables Vol C Tables 4.2.6.8 and 6.1.1.4'
H H 0.0000 0.0000 'International Tables Vol C Tables 4.2.6.8 and 6.1.1.4'
N N 0.0061 0.0033 'International Tables Vol C Tables 4.2.6.8 and 6.1.1.4'
O O 0.0106 0.0060 'International Tables Vol C Tables 4.2.6.8 and 6.1.1.4'
P P 0.1023 0.0942 'International Tables Vol C Tables 4.2.6.8 and 6.1.1.4'
Mo Mo -1.6832 0.6857 'International Tables Vol C Tables 4.2.6.8 and 6.1.1.4'
Ce Ce -0.2486 2.6331 'International Tables Vol C Tables 4.2.6.8 and 6.1.1.4'

loop_
_geom_angle_atom_site_label_1
_geom_angle_atom_site_label_2
_geom_angle_atom_site_label_3
_geom_angle
_geom_angle_site_symmetry_1
_geom_angle_site_symmetry_3
_geom_angle_publ_flag
C15 C16 H16A 109.5 . . ?
C15 C16 H16B 109.5 . . ?
H16A C16 H16B 109.5 . . ?
C15 C16 H16C 109.5 . . ?
H16A C16 H16C 109.5 . . ?
H16B C16 H16C 109.5 . . ?
O58 C15 C16 108.2(19) . . ?
O58 C15 H15A 110.1 . . ?
C16 C15 H15A 110.1 . . ?
O58 C15 H15B 110.1 . . ?
C16 C15 H15B 110.1 . . ?
H15A C15 H15B 108.4 . . ?
O49 Ce1 O45 113.5(3) . . ?
O49 Ce1 O50 77.8(3) . . ?
O45 Ce1 O50 143.9(3) . . ?
O49 Ce1 O51 72.2(3) . . ?
O45 Ce1 O51 74.4(3) . . ?
O50 Ce1 O51 77.4(3) . . ?
O49 Ce1 O47 74.0(3) . . ?
O45 Ce1 O47 73.1(3) . . ?
O50 Ce1 O47 141.3(3) . . ?
O51 Ce1 O47 117.3(3) . . ?
O49 Ce1 O46 143.8(3) . . ?
O45 Ce1 O46 77.3(3) . . ?
O50 Ce1 O46 114.6(3) . . ?
O51 Ce1 O46 142.0(3) . . ?
O47 Ce1 O46 76.9(3) . . ?
O49 Ce1 O52 140.8(3) . . ?
O45 Ce1 O52 77.3(3) . . ?
O50 Ce1 O52 74.1(3) . . ?
O51 Ce1 O52 75.4(3) . . ?
O47 Ce1 O52 142.2(3) . . ?
O46 Ce1 O52 74.0(3) . . ?
O49 Ce1 O48 77.8(3) . . ?
O45 Ce1 O48 141.3(3) . . ?
O50 Ce1 O48 73.2(3) . . ?
O51 Ce1 O48 141.6(3) . . ?
O47 Ce1 O48 75.3(3) . . ?
O46 Ce1 O48 74.3(3) . . ?
O52 Ce1 O48 118.3(3) . . ?
O9 Mo1 O6 103.5(5) . . ?
O9 Mo1 O7 104.3(6) . . ?
O6 Mo1 O7 94.2(5) . . ?
O9 Mo1 O5 100.2(5) . . ?
O6 Mo1 O5 88.2(4) . . ?
O7 Mo1 O5 154.1(5) . . ?
O9 Mo1 O8 99.7(5) . . ?
O6 Mo1 O8 155.8(5) . . ?
O7 Mo1 O8 86.4(4) . . ?
O5 Mo1 O8 81.3(4) . . ?
O9 Mo1 O1 157.2(5) . . ?
O6 Mo1 O1 97.1(4) . . ?
O7 Mo1 O1 64.2(5) . . ?
O5 Mo1 O1 90.0(4) . . ?
O8 Mo1 O1 61.5(5) . . ?
O9 Mo1 O4 160.4(5) . 2_665 ?
O6 Mo1 O4 64.5(4) . 2_665 ?
O7 Mo1 O4 92.5(5) . 2_665 ?
O5 Mo1 O4 65.3(4) . 2_665 ?
O8 Mo1 O4 91.3(5) . 2_665 ?
O1 Mo1 O4 41.4(4) . 2_665 ?
O11 Mo2 O16 103.1(5) . 2_665 ?
O11 Mo2 O5 102.8(5) . . ?
O16 Mo2 O5 92.4(4) 2_665 . ?
O11 Mo2 O10 100.3(5) . . ?
O16 Mo2 O10 155.7(5) 2_665 . ?
O5 Mo2 O10 88.5(4) . . ?
O11 Mo2 O19 100.1(5) . 2_665 ?
O16 Mo2 O19 87.7(4) 2_665 2_665 ?
O5 Mo2 O19 156.4(5) . 2_665 ?
O10 Mo2 O19 82.0(4) . 2_665 ?
O11 Mo2 O2 157.9(5) . . ?
O16 Mo2 O2 62.7(5) 2_665 . ?
O5 Mo2 O2 95.1(4) . . ?
O10 Mo2 O2 93.0(4) . . ?
O19 Mo2 O2 64.1(4) 2_665 . ?
O11 Mo2 O4 159.9(5) . 2_665 ?
O16 Mo2 O4 94.6(5) 2_665 2_665 ?
O5 Mo2 O4 66.5(4) . 2_665 ?
O10 Mo2 O4 63.7(4) . 2_665 ?
O19 Mo2 O4 90.0(5) 2_665 2_665 ?
O2 Mo2 O4 41.7(4) . 2_665 ?
O14 Mo3 O13 102.8(5) . . ?
O14 Mo3 O10 103.7(5) . . ?
O13 Mo3 O10 94.1(4) . . ?
O14 Mo3 O12 99.9(5) . . ?
O13 Mo3 O12 87.4(4) . . ?
O10 Mo3 O12 155.3(5) . . ?
O14 Mo3 O6 101.0(4) . . ?
O13 Mo3 O6 155.1(4) . . ?
O10 Mo3 O6 87.3(4) . . ?
O12 Mo3 O6 81.4(4) . . ?
O14 Mo3 O4 161.6(5) . 2_665 ?
O13 Mo3 O4 93.6(5) . 2_665 ?
O10 Mo3 O4 66.3(5) . 2_665 ?
O12 Mo3 O4 89.0(5) . 2_665 ?
O6 Mo3 O4 64.2(4) . 2_665 ?
O14 Mo3 O3 158.6(5) . . ?
O13 Mo3 O3 65.8(4) . . ?
O10 Mo3 O3 95.3(5) . . ?
O12 Mo3 O3 62.9(4) . . ?
O6 Mo3 O3 89.3(4) . . ?
O4 Mo3 O3 38.6(4) 2_665 . ?
O17 Mo4 O15 104.3(5) . . ?
O17 Mo4 O12 102.2(5) . . ?
O15 Mo4 O12 94.2(4) . . ?
O17 Mo4 O21 99.2(5) . 2_665 ?
O15 Mo4 O21 155.8(4) . 2_665 ?
O12 Mo4 O21 86.4(4) . 2_665 ?
O17 Mo4 O16 102.0(5) . . ?
O15 Mo4 O16 87.4(4) . . ?
O12 Mo4 O16 154.5(5) . . ?
O21 Mo4 O16 82.0(4) 2_665 . ?
O17 Mo4 O2 159.2(5) . 2_665 ?
O15 Mo4 O2 65.3(4) . 2_665 ?
O12 Mo4 O2 96.6(5) . 2_665 ?
O21 Mo4 O2 90.6(4) 2_665 2_665 ?
O16 Mo4 O2 61.1(5) . 2_665 ?
O17 Mo4 O3 158.3(5) . . ?
O15 Mo4 O3 94.0(5) . . ?
O12 Mo4 O3 64.3(5) . . ?
O21 Mo4 O3 64.5(4) 2_665 . ?
O16 Mo4 O3 90.2(5) . . ?
O2 Mo4 O3 41.5(4) 2_665 . ?
O20 Mo5 O18 102.2(5) . . ?
O20 Mo5 O19 103.4(5) . . ?
O18 Mo5 O19 94.9(5) . . ?
O20 Mo5 O7 100.2(5) . . ?
O18 Mo5 O7 87.4(4) . . ?
O19 Mo5 O7 155.2(5) . . ?
O20 Mo5 O15 100.1(4) . . ?
O18 Mo5 O15 156.5(5) . . ?
O19 Mo5 O15 87.2(4) . . ?
O7 Mo5 O15 81.3(4) . . ?
O20 Mo5 O1 156.4(5) . . ?
O18 Mo5 O1 63.9(4) . . ?
O19 Mo5 O1 96.9(5) . . ?
O7 Mo5 O1 61.9(5) . . ?
O15 Mo5 O1 92.6(5) . . ?
O20 Mo5 O2 157.1(5) . 2_665 ?
O18 Mo5 O2 97.7(5) . 2_665 ?
O19 Mo5 O2 63.4(5) . 2_665 ?
O7 Mo5 O2 91.8(5) . 2_665 ?
O15 Mo5 O2 62.4(4) . 2_665 ?
O1 Mo5 O2 45.7(4) . 2_665 ?
O22 Mo6 O8 102.2(5) . . ?
O22 Mo6 O21 103.5(5) . . ?
O8 Mo6 O21 95.1(4) . . ?
O22 Mo6 O18 99.5(5) . . ?
O8 Mo6 O18 86.8(4) . . ?
O21 Mo6 O18 155.9(5) . . ?
O22 Mo6 O13 100.8(4) . 2_665 ?
O8 Mo6 O13 155.9(5) . 2_665 ?
O21 Mo6 O13 86.2(4) . 2_665 ?
O18 Mo6 O13 82.5(4) . 2_665 ?
O22 Mo6 O1 158.0(4) . . ?
O8 Mo6 O1 63.7(5) . . ?
O21 Mo6 O1 94.9(5) . . ?
O18 Mo6 O1 64.4(5) . . ?
O13 Mo6 O1 92.3(4) 2_665 . ?
O22 Mo6 O3 159.1(4) . 2_665 ?
O8 Mo6 O3 95.8(5) . 2_665 ?
O21 Mo6 O3 63.9(4) . 2_665 ?
O18 Mo6 O3 91.9(5) . 2_665 ?
O13 Mo6 O3 63.2(4) 2_665 2_665 ?
O1 Mo6 O3 42.5(4) . 2_665 ?
O31 Mo7 O30 101.5(5) . . ?
O31 Mo7 O29 99.1(5) . . ?
O30 Mo7 O29 86.2(4) . . ?
O31 Mo7 O27 104.8(6) . . ?
O30 Mo7 O27 89.7(4) . . ?
O29 Mo7 O27 156.1(5) . . ?
O31 Mo7 O28 102.3(6) . . ?
O30 Mo7 O28 156.0(5) . . ?
O29 Mo7 O28 87.1(4) . . ?
O27 Mo7 O28 87.2(4) . . ?
O31 Mo7 O23 161.9(6) . . ?
O30 Mo7 O23 94.5(5) . . ?
O29 Mo7 O23 90.4(5) . . ?
O27 Mo7 O23 66.5(5) . . ?
O28 Mo7 O23 62.6(5) . . ?
O31 Mo7 O26 159.1(6) . 2_766 ?
O30 Mo7 O26 64.6(5) . 2_766 ?
O29 Mo7 O26 65.8(5) . 2_766 ?
O27 Mo7 O26 91.2(6) . 2_766 ?
O28 Mo7 O26 91.6(5) . 2_766 ?
O23 Mo7 O26 38.5(4) . 2_766 ?
O33 Mo8 O32 102.9(5) . . ?
O33 Mo8 O40 102.1(6) . 2_766 ?
O32 Mo8 O40 88.1(5) . 2_766 ?
O33 Mo8 O37 102.2(5) . 2_766 ?
O32 Mo8 O37 154.9(5) . 2_766 ?
O40 Mo8 O37 88.0(5) 2_766 2_766 ?
O33 Mo8 O27 102.0(5) . . ?
O32 Mo8 O27 88.0(5) . . ?
O40 Mo8 O27 155.9(5) 2_766 . ?
O37 Mo8 O27 85.6(5) 2_766 . ?
O33 Mo8 O24 155.7(6) . 2_766 ?
O32 Mo8 O24 93.9(5) . 2_766 ?
O40 Mo8 O24 60.7(5) 2_766 2_766 ?
O37 Mo8 O24 62.7(5) 2_766 2_766 ?
O27 Mo8 O24 95.8(6) . 2_766 ?
O35 Mo9 O28 101.0(6) . . ?
O35 Mo9 O34 103.8(5) . . ?
O28 Mo9 O34 87.6(5) . . ?
O35 Mo9 O43 101.8(5) . 2_766 ?
O28 Mo9 O43 157.2(5) . 2_766 ?
O34 Mo9 O43 88.6(4) . 2_766 ?
O35 Mo9 O32 101.4(6) . . ?
O28 Mo9 O32 88.0(4) . . ?
O34 Mo9 O32 154.8(5) . . ?
O43 Mo9 O32 85.9(5) 2_766 . ?
O35 Mo9 O23 157.0(5) . . ?
O28 Mo9 O23 61.2(5) . . ?
O34 Mo9 O23 90.5(5) . . ?
O43 Mo9 O23 96.3(6) 2_766 . ?
O32 Mo9 O23 65.7(5) . . ?
O35 Mo9 O25 159.6(5) . 2_766 ?
O28 Mo9 O25 95.7(5) . 2_766 ?
O34 Mo9 O25 65.2(5) . 2_766 ?
O43 Mo9 O25 62.4(5) 2_766 2_766 ?
O32 Mo9 O25 90.6(5) . 2_766 ?
O23 Mo9 O25 43.3(5) . 2_766 ?
O38 Mo10 O37 103.8(6) . . ?
O38 Mo10 O36 103.4(6) . . ?
O37 Mo10 O36 88.8(5) . . ?
O38 Mo10 O42 100.8(5) . 2_766 ?
O37 Mo10 O42 86.9(5) . 2_766 ?
O36 Mo10 O42 155.7(5) . 2_766 ?
O38 Mo10 O34 102.3(5) . . ?
O37 Mo10 O34 153.8(5) . . ?
O36 Mo10 O34 86.4(5) . . ?
O42 Mo10 O34 87.0(4) 2_766 . ?
O38 Mo10 O24 158.7(5) . . ?
O37 Mo10 O24 64.2(5) . . ?
O36 Mo10 O24 60.6(6) . . ?
O42 Mo10 O24 96.2(5) 2_766 . ?
O34 Mo10 O24 91.2(5) . . ?
O38 Mo10 O25 156.8(5) . 2_766 ?
O37 Mo10 O25 90.7(6) . 2_766 ?
O36 Mo10 O25 94.7(6) . 2_766 ?
O42 Mo10 O25 61.5(5) 2_766 2_766 ?
O34 Mo10 O25 64.1(5) . 2_766 ?
O24 Mo10 O25 44.5(5) . 2_766 ?
O41 Mo11 O40 103.5(6) . . ?
O41 Mo11 O29 101.3(5) . . ?
O40 Mo11 O29 155.2(6) . . ?
O41 Mo11 O39 101.4(5) . . ?
O40 Mo11 O39 87.4(5) . . ?
O29 Mo11 O39 86.7(4) . . ?
O41 Mo11 O36 102.8(6) . . ?
O40 Mo11 O36 87.6(4) . . ?
O29 Mo11 O36 88.0(4) . . ?
O39 Mo11 O36 155.8(6) . . ?
O41 Mo11 O24 160.2(5) . . ?
O40 Mo11 O24 64.4(6) . . ?
O29 Mo11 O24 92.0(5) . . ?
O39 Mo11 O24 93.9(5) . . ?
O36 Mo11 O24 62.7(6) . . ?
O44 Mo12 O43 101.0(6) . . ?
O44 Mo12 O30 101.4(6) . . ?
O43 Mo12 O30 157.5(5) . . ?
O44 Mo12 O39 101.6(6) . . ?
O43 Mo12 O39 88.6(4) . . ?
O30 Mo12 O39 86.1(4) . . ?
O44 Mo12 O42 101.4(6) . . ?
O43 Mo12 O42 89.4(4) . . ?
O30 Mo12 O42 87.0(4) . . ?
O39 Mo12 O42 156.9(5) . . ?
O44 Mo12 O25 161.1(7) . . ?
O43 Mo12 O25 66.6(6) . . ?
O30 Mo12 O25 91.8(5) . . ?
O39 Mo12 O25 92.6(5) . . ?
O42 Mo12 O25 65.6(5) . . ?
O44 Mo12 O26 160.9(7) . 2_766 ?
O43 Mo12 O26 93.6(5) . 2_766 ?
O30 Mo12 O26 64.3(5) . 2_766 ?
O39 Mo12 O26 66.2(4) . 2_766 ?
O42 Mo12 O26 90.9(5) . 2_766 ?
O25 Mo12 O26 38.0(5) . 2_766 ?
P1 O1 O4 51.5(6) . 2_665 ?
P1 O1 O3 52.2(6) . 2_665 ?
O4 O1 O3 87.9(9) 2_665 2_665 ?
P1 O1 Mo6 124.8(7) . . ?
O4 O1 Mo6 134.4(9) 2_665 . ?
O3 O1 Mo6 72.6(6) 2_665 . ?
P1 O1 Mo1 123.8(8) . . ?
O4 O1 Mo1 72.4(7) 2_665 . ?
O3 O1 Mo1 138.4(9) 2_665 . ?
Mo6 O1 Mo1 95.3(5) . . ?
P1 O1 Mo5 119.4(7) . . ?
O4 O1 Mo5 130.6(8) 2_665 . ?
O3 O1 Mo5 126.8(9) 2_665 . ?
Mo6 O1 Mo5 92.7(5) . . ?
Mo1 O1 Mo5 92.5(4) . . ?
P1 O2 O3 53.7(6) . 2_665 ?
P1 O2 O4 51.4(6) . 2_665 ?
O3 O2 O4 89.7(9) 2_665 2_665 ?
P1 O2 Mo2 124.5(7) . . ?
O3 O2 Mo2 133.2(8) 2_665 . ?
O4 O2 Mo2 73.2(7) 2_665 . ?
P1 O2 Mo4 123.9(7) . 2_665 ?
O3 O2 Mo4 70.3(6) 2_665 2_665 ?
O4 O2 Mo4 140.0(8) 2_665 2_665 ?
Mo2 O2 Mo4 95.3(5) . 2_665 ?
P1 O2 Mo5 119.2(7) . 2_665 ?
O3 O2 Mo5 130.8(8) 2_665 2_665 ?
O4 O2 Mo5 125.2(7) 2_665 2_665 ?
Mo2 O2 Mo5 92.9(5) . 2_665 ?
Mo4 O2 Mo5 92.9(4) 2_665 2_665 ?
P1 O3 O4 55.2(7) . 2_665 ?
P1 O3 O2 58.0(6) . 2_665 ?
O4 O3 O2 94.5(9) 2_665 2_665 ?
P1 O3 O1 56.7(6) . 2_665 ?
O4 O3 O1 93.0(9) 2_665 2_665 ?
O2 O3 O1 90.3(9) 2_665 2_665 ?
P1 O3 Mo4 126.0(7) . . ?
O4 O3 Mo4 130.5(8) 2_665 . ?
O2 O3 Mo4 68.2(6) 2_665 . ?
O1 O3 Mo4 131.1(9) 2_665 . ?
P1 O3 Mo3 125.2(8) . . ?
O4 O3 Mo3 70.3(7) 2_665 . ?
O2 O3 Mo3 138.7(8) 2_665 . ?
O1 O3 Mo3 127.4(8) 2_665 . ?
Mo4 O3 Mo3 92.3(4) . . ?
P1 O3 Mo6 121.6(7) . 2_665 ?
O4 O3 Mo6 133.2(9) 2_665 2_665 ?
O2 O3 Mo6 124.4(8) 2_665 2_665 ?
O1 O3 Mo6 64.9(6) 2_665 2_665 ?
Mo4 O3 Mo6 91.1(4) . 2_665 ?
Mo3 O3 Mo6 90.5(4) . 2_665 ?
P1 O4 O3 57.5(7) . 2_665 ?
P1 O4 O1 58.2(7) . 2_665 ?
O3 O4 O1 95.4(11) 2_665 2_665 ?
P1 O4 O2 57.6(7) . 2_665 ?
O3 O4 O2 96.7(10) 2_665 2_665 ?
O1 O4 O2 90.4(9) 2_665 2_665 ?
P1 O4 Mo3 128.3(8) . 2_665 ?
O3 O4 Mo3 71.1(7) 2_665 2_665 ?
O1 O4 Mo3 138.1(8) 2_665 2_665 ?
O2 O4 Mo3 129.7(8) 2_665 2_665 ?
P1 O4 Mo1 124.3(8) . 2_665 ?
O3 O4 Mo1 128.5(8) 2_665 2_665 ?
O1 O4 Mo1 66.2(6) 2_665 2_665 ?
O2 O4 Mo1 129.1(8) 2_665 2_665 ?
Mo3 O4 Mo1 91.0(5) 2_665 2_665 ?
P1 O4 Mo2 122.6(7) . 2_665 ?
O3 O4 Mo2 136.6(8) 2_665 2_665 ?
O1 O4 Mo2 122.3(8) 2_665 2_665 ?
O2 O4 Mo2 65.2(7) 2_665 2_665 ?
Mo3 O4 Mo2 90.2(5) 2_665 2_665 ?
Mo1 O4 Mo2 89.3(5) 2_665 2_665 ?
Mo2 O5 Mo1 138.2(5) . . ?
Mo1 O6 Mo3 139.5(5) . . ?
Mo1 O7 Mo5 141.0(6) . . ?
Mo6 O8 Mo1 139.0(7) . . ?
Mo3 O10 Mo2 139.1(6) . . ?
Mo4 O12 Mo3 139.7(6) . . ?
Mo3 O13 Mo6 140.0(5) . 2_665 ?
Mo4 O15 Mo5 139.1(5) . . ?
Mo2 O16 Mo4 140.1(6) 2_665 . ?
Mo5 O18 Mo6 138.8(6) . . ?
Mo5 O19 Mo2 139.3(6) . 2_665 ?
Mo6 O21 Mo4 140.1(5) . 2_665 ?
P2 O23 O26 52.6(8) . 2_766 ?
P2 O23 O25 53.0(7) . 2_766 ?
O26 O23 O25 92.0(11) 2_766 2_766 ?
P2 O23 Mo7 128.9(8) . . ?
O26 O23 Mo7 76.4(9) 2_766 . ?
O25 O23 Mo7 143.2(10) 2_766 . ?
P2 O23 Mo9 123.4(7) . . ?
O26 O23 Mo9 140.5(10) 2_766 . ?
O25 O23 Mo9 70.5(7) 2_766 . ?
Mo7 O23 Mo9 96.5(6) . . ?
P2 O24 O26 50.1(7) . 2_766 ?
P2 O24 Mo11 127.4(7) . . ?
O26 O24 Mo11 77.4(8) 2_766 . ?
P2 O24 Mo10 121.9(7) . . ?
O26 O24 Mo10 136.9(10) 2_766 . ?
Mo11 O24 Mo10 96.0(6) . . ?
P2 O24 Mo8 117.5(9) . 2_766 ?
O26 O24 Mo8 130.9(9) 2_766 2_766 ?
Mo11 O24 Mo8 93.8(5) . 2_766 ?
Mo10 O24 Mo8 91.7(5) . 2_766 ?
P2 O25 O26 53.4(7) . 2_766 ?
P2 O25 O23 54.7(7) . 2_766 ?
O26 O25 O23 94.0(10) 2_766 2_766 ?
P2 O25 Mo12 130.2(10) . . ?
O26 O25 Mo12 76.8(9) 2_766 . ?
O23 O25 Mo12 138.3(9) 2_766 . ?
P2 O25 Mo9 120.8(8) . 2_766 ?
O26 O25 Mo9 136.3(10) 2_766 2_766 ?
O23 O25 Mo9 66.2(8) 2_766 2_766 ?
Mo12 O25 Mo9 92.5(5) . 2_766 ?
P2 O25 Mo10 120.0(8) . 2_766 ?
O26 O25 Mo10 132.6(11) 2_766 2_766 ?
O23 O25 Mo10 120.4(10) 2_766 2_766 ?
Mo12 O25 Mo10 93.4(4) . 2_766 ?
Mo9 O25 Mo10 89.7(5) 2_766 2_766 ?
P2 O26 O25 61.2(8) . 2_766 ?
P2 O26 O23 62.3(9) . 2_766 ?
O25 O26 O23 103.1(12) 2_766 2_766 ?
P2 O26 O24 61.6(9) . 2_766 ?
O25 O26 O24 99.8(12) 2_766 2_766 ?
O23 O26 O24 95.0(11) 2_766 2_766 ?
P2 O26 Mo7 127.4(9) . 2_766 ?
O25 O26 Mo7 131.5(10) 2_766 2_766 ?
O23 O26 Mo7 65.1(9) 2_766 2_766 ?
O24 O26 Mo7 127.1(10) 2_766 2_766 ?
P2 O26 Mo12 126.5(9) . 2_766 ?
O25 O26 Mo12 65.3(8) 2_766 2_766 ?
O23 O26 Mo12 135.3(10) 2_766 2_766 ?
O24 O26 Mo12 128.7(9) 2_766 2_766 ?
Mo7 O26 Mo12 89.9(5) 2_766 2_766 ?
Mo7 O27 Mo8 139.5(6) . . ?
Mo9 O28 Mo7 138.7(7) . . ?
Mo7 O29 Mo11 140.5(6) . . ?
Mo7 O30 Mo12 140.4(6) . . ?
Mo8 O32 Mo9 140.5(6) . . ?
Mo9 O34 Mo10 140.6(6) . . ?
Mo10 O36 Mo11 139.7(8) . . ?
Mo10 O37 Mo8 140.7(6) . 2_766 ?
Mo11 O39 Mo12 139.8(5) . . ?
Mo11 O40 Mo8 140.7(8) . 2_766 ?
Mo10 O42 Mo12 138.6(6) 2_766 . ?
Mo12 O43 Mo9 137.6(7) . 2_766 ?
P3 O45 Ce1 157.1(6) . . ?
P4 O46 Ce1 154.8(6) . . ?
P5 O47 Ce1 153.9(6) . . ?
P6 O48 Ce1 157.0(5) . . ?
P7 O49 Ce1 154.8(6) . . ?
P8 O50 Ce1 154.5(5) . . ?
P9 O51 Ce1 154.7(6) . . ?
P10 O52 Ce1 154.7(6) . . ?
C3 O53 P3 122.9(14) . . ?
C5 O54 P3 123.1(16) . . ?
C7 O55 P4 122.3(11) . . ?
C9 O56 P4 123.6(9) . . ?
C13 O57 P5 120.7(9) . . ?
C15 O58 P5 118.4(13) . . ?
C17 O59 P6 126.4(10) . . ?
C19 O60 P6 121.8(10) . . ?
C23 O61 P7 121.7(13) . . ?
C25 O62 P7 121.6(16) . . ?
C27 O63 P8 118.3(13) . . ?
C29 O64 P8 123.3(10) . . ?
C33 O65 P9 117.9(11) . . ?
C35 O66 P9 118.0(14) . . ?
C37 O67 P10 128(2) . . ?
C39 O68 P10 123.5(12) . . ?
O4 P1 O4 180.0(5) 2_665 . ?
O4 P1 O3 67.2(7) 2_665 . ?
O4 P1 O3 112.8(7) . . ?
O4 P1 O3 112.8(7) 2_665 2_665 ?
O4 P1 O3 67.2(7) . 2_665 ?
O3 P1 O3 180.0(8) . 2_665 ?
O4 P1 O2 109.0(7) 2_665 2_665 ?
O4 P1 O2 71.0(7) . 2_665 ?
O3 P1 O2 68.3(6) . 2_665 ?
O3 P1 O2 111.7(6) 2_665 2_665 ?
O4 P1 O2 71.0(7) 2_665 . ?
O4 P1 O2 109.0(7) . . ?
O3 P1 O2 111.7(6) . . ?
O3 P1 O2 68.3(6) 2_665 . ?
O2 P1 O2 180.0(8) 2_665 . ?
O4 P1 O1 70.3(7) 2_665 . ?
O4 P1 O1 109.7(7) . . ?
O3 P1 O1 108.9(6) . . ?
O3 P1 O1 71.1(6) 2_665 . ?
O2 P1 O1 75.6(6) 2_665 . ?
O2 P1 O1 104.4(6) . . ?
O4 P1 O1 109.7(7) 2_665 2_665 ?
O4 P1 O1 70.3(7) . 2_665 ?
O3 P1 O1 71.1(6) . 2_665 ?
O3 P1 O1 108.9(6) 2_665 2_665 ?
O2 P1 O1 104.4(6) 2_665 2_665 ?
O2 P1 O1 75.6(6) . 2_665 ?
O1 P1 O1 180.0(10) . 2_665 ?
O26 P2 O26 180.0(12) 2_766 . ?
O26 P2 O25 65.3(7) 2_766 . ?
O26 P2 O25 114.7(7) . . ?
O26 P2 O25 114.7(7) 2_766 2_766 ?
O26 P2 O25 65.3(7) . 2_766 ?
O25 P2 O25 180.000(5) . 2_766 ?
O26 P2 O23 65.1(7) 2_766 . ?
O26 P2 O23 114.9(7) . . ?
O25 P2 O23 107.6(8) . . ?
O25 P2 O23 72.4(8) 2_766 . ?
O26 P2 O23 114.9(7) 2_766 2_766 ?
O26 P2 O23 65.1(7) . 2_766 ?
O25 P2 O23 72.4(7) . 2_766 ?
O25 P2 O23 107.6(8) 2_766 2_766 ?
O23 P2 O23 180.000(3) . 2_766 ?
O26 P2 O24 111.7(7) 2_766 2_766 ?
O26 P2 O24 68.3(7) . 2_766 ?
O25 P2 O24 73.6(7) . 2_766 ?
O25 P2 O24 106.4(7) 2_766 2_766 ?
O23 P2 O24 79.7(7) . 2_766 ?
O23 P2 O24 100.3(8) 2_766 2_766 ?
O26 P2 O24 68.3(7) 2_766 . ?
O26 P2 O24 111.7(7) . . ?
O25 P2 O24 106.4(7) . . ?
O25 P2 O24 73.6(7) 2_766 . ?
O23 P2 O24 100.3(8) . . ?
O23 P2 O24 79.7(7) 2_766 . ?
O24 P2 O24 180.0(10) 2_766 . ?
O45 P3 O54 115.4(10) . . ?
O45 P3 O53 106.8(7) . . ?
O54 P3 O53 107.9(9) . . ?
O45 P3 C1 114.7(8) . . ?
O54 P3 C1 110.9(10) . . ?
O53 P3 C1 99.6(9) . . ?
O46 P4 O55 115.1(6) . . ?
O46 P4 O56 108.2(5) . . ?
O55 P4 O56 108.8(6) . . ?
O46 P4 C2 113.2(7) . . ?
O55 P4 C2 108.1(8) . . ?
O56 P4 C2 102.6(7) . . ?
O47 P5 O58 113.9(7) . . ?
O47 P5 O57 109.9(6) . . ?
O58 P5 O57 106.4(6) . . ?
O47 P5 C11 116.3(6) . . ?
O58 P5 C11 102.1(8) . . ?
O57 P5 C11 107.4(6) . . ?
O48 P6 O59 114.1(6) . . ?
O48 P6 O60 113.7(6) . . ?
O59 P6 O60 106.1(7) . . ?
O48 P6 C12 115.9(7) . . ?
O59 P6 C12 104.8(7) . . ?
O60 P6 C12 100.9(6) . . ?
O49 P7 O62 117.6(9) . . ?
O49 P7 O61 104.2(7) . . ?
O62 P7 O61 109.5(8) . . ?
O49 P7 C21 115.6(7) . . ?
O62 P7 C21 109.9(9) . . ?
O61 P7 C21 97.7(9) . . ?
O50 P8 O63 112.3(7) . . ?
O50 P8 O64 107.8(6) . . ?
O63 P8 O64 108.6(6) . . ?
O50 P8 C22 114.3(6) . . ?
O63 P8 C22 107.7(8) . . ?
O64 P8 C22 105.8(7) . . ?
O51 P9 O66 114.5(7) . . ?
O51 P9 O65 109.5(6) . . ?
O66 P9 O65 110.3(7) . . ?
O51 P9 C31 113.6(7) . . ?
O66 P9 C31 102.7(9) . . ?
O65 P9 C31 105.6(7) . . ?
O52 P10 O67 116.9(9) . . ?
O52 P10 O68 106.3(7) . . ?
O67 P10 O68 108.0(8) . . ?
O52 P10 C32 114.6(7) . . ?
O67 P10 C32 106.5(10) . . ?
O68 P10 C32 103.5(9) . . ?
C2 C1 P3 106.7(14) . . ?
C2 C1 H1A 110.4 . . ?
P3 C1 H1A 110.4 . . ?
C2 C1 H1B 110.4 . . ?
P3 C1 H1B 110.4 . . ?
H1A C1 H1B 108.6 . . ?
C1 C2 P4 114.9(14) . . ?
C1 C2 H2A 108.5 . . ?
P4 C2 H2A 108.5 . . ?
C1 C2 H2B 108.5 . . ?
P4 C2 H2B 108.5 . . ?
H2A C2 H2B 107.5 . . ?
O53 C3 C4 104.3(17) . . ?
O53 C3 H3A 110.9 . . ?
C4 C3 H3A 110.9 . . ?
O53 C3 H3B 110.9 . . ?
C4 C3 H3B 110.9 . . ?
H3A C3 H3B 108.9 . . ?
C3 C4 H4A 109.5 . . ?
C3 C4 H4B 109.5 . . ?
H4A C4 H4B 109.5 . . ?
C3 C4 H4C 109.5 . . ?
H4A C4 H4C 109.5 . . ?
H4B C4 H4C 109.5 . . ?
O54 C5 C6 117(2) . . ?
O54 C5 H5A 108.0 . . ?
C6 C5 H5A 108.0 . . ?
O54 C5 H5B 108.0 . . ?
C6 C5 H5B 108.0 . . ?
H5A C5 H5B 107.3 . . ?
C5 C6 H6A 109.5 . . ?
C5 C6 H6B 109.5 . . ?
H6A C6 H6B 109.5 . . ?
C5 C6 H6C 109.5 . . ?
H6A C6 H6C 109.5 . . ?
H6B C6 H6C 109.5 . . ?
O55 C7 C8 114.2(17) . . ?
O55 C7 H7A 108.7 . . ?
C8 C7 H7A 108.7 . . ?
O55 C7 H7B 108.7 . . ?
C8 C7 H7B 108.7 . . ?
H7A C7 H7B 107.6 . . ?
C7 C8 H8A 109.5 . . ?
C7 C8 H8B 109.5 . . ?
H8A C8 H8B 109.5 . . ?
C7 C8 H8C 109.5 . . ?
H8A C8 H8C 109.5 . . ?
H8B C8 H8C 109.5 . . ?
O56 C9 C10 108.1(12) . . ?
O56 C9 H9A 110.1 . . ?
C10 C9 H9A 110.1 . . ?
O56 C9 H9B 110.1 . . ?
C10 C9 H9B 110.1 . . ?
H9A C9 H9B 108.4 . . ?
C9 C10 H10A 109.5 . . ?
C9 C10 H10B 109.5 . . ?
H10A C10 H10B 109.5 . . ?
C9 C10 H10C 109.5 . . ?
H10A C10 H10C 109.5 . . ?
H10B C10 H10C 109.5 . . ?
C12 C11 P5 113.9(11) . . ?
C12 C11 H11A 108.8 . . ?
P5 C11 H11A 108.8 . . ?
C12 C11 H11B 108.8 . . ?
P5 C11 H11B 108.8 . . ?
H11A C11 H11B 107.7 . . ?
C11 C12 P6 114.3(10) . . ?
C11 C12 H12A 108.7 . . ?
P6 C12 H12A 108.7 . . ?
C11 C12 H12B 108.7 . . ?
P6 C12 H12B 108.7 . . ?
H12A C12 H12B 107.6 . . ?
O57 C13 C14 107.0(12) . . ?
O57 C13 H13A 110.3 . . ?
C14 C13 H13A 110.3 . . ?
O57 C13 H13B 110.3 . . ?
C14 C13 H13B 110.3 . . ?
H13A C13 H13B 108.6 . . ?
C13 C14 H14A 109.5 . . ?
C13 C14 H14B 109.5 . . ?
H14A C14 H14B 109.5 . . ?
C13 C14 H14C 109.5 . . ?
H14A C14 H14C 109.5 . . ?
H14B C14 H14C 109.5 . . ?
O59 C17 C18 104.3(11) . . ?
O59 C17 H17A 110.9 . . ?
C18 C17 H17A 110.9 . . ?
O59 C17 H17B 110.9 . . ?
C18 C17 H17B 110.9 . . ?
H17A C17 H17B 108.9 . . ?
C17 C18 H18A 109.5 . . ?
C17 C18 H18B 109.5 . . ?
H18A C18 H18B 109.5 . . ?
C17 C18 H18C 109.5 . . ?
H18A C18 H18C 109.5 . . ?
H18B C18 H18C 109.5 . . ?
O60 C19 C20 107.1(13) . . ?
O60 C19 H19A 110.3 . . ?
C20 C19 H19A 110.3 . . ?
O60 C19 H19B 110.3 . . ?
C20 C19 H19B 110.3 . . ?
H19A C19 H19B 108.6 . . ?
C19 C20 H20A 109.5 . . ?
C19 C20 H20B 109.5 . . ?
H20A C20 H20B 109.5 . . ?
C19 C20 H20C 109.5 . . ?
H20A C20 H20C 109.5 . . ?
H20B C20 H20C 109.5 . . ?
C22 C21 P7 106.6(14) . . ?
C22 C21 H21A 110.4 . . ?
P7 C21 H21A 110.4 . . ?
C22 C21 H21B 110.4 . . ?
P7 C21 H21B 110.4 . . ?
H21A C21 H21B 108.6 . . ?
C21 C22 P8 113.7(13) . . ?
C21 C22 H22A 108.8 . . ?
P8 C22 H22A 108.8 . . ?
C21 C22 H22B 108.8 . . ?
P8 C22 H22B 108.8 . . ?
H22A C22 H22B 107.7 . . ?
O61 C23 C24 103.4(16) . . ?
O61 C23 H23A 111.1 . . ?
C24 C23 H23A 111.1 . . ?
O61 C23 H23B 111.1 . . ?
C24 C23 H23B 111.1 . . ?
H23A C23 H23B 109.0 . . ?
C23 C24 H24A 109.5 . . ?
C23 C24 H24B 109.5 . . ?
H24A C24 H24B 109.5 . . ?
C23 C24 H24C 109.5 . . ?
H24A C24 H24C 109.5 . . ?
H24B C24 H24C 109.5 . . ?
O62 C25 C26 112(2) . . ?
O62 C25 H25A 109.1 . . ?
C26 C25 H25A 109.1 . . ?
O62 C25 H25B 109.1 . . ?
C26 C25 H25B 109.1 . . ?
H25A C25 H25B 107.9 . . ?
C25 C26 H26A 109.5 . . ?
C25 C26 H26B 109.5 . . ?
H26A C26 H26B 109.5 . . ?
C25 C26 H26C 109.5 . . ?
H26A C26 H26C 109.5 . . ?
H26B C26 H26C 109.5 . . ?
O63 C27 C28 109.4(18) . . ?
O63 C27 H27A 109.8 . . ?
C28 C27 H27A 109.8 . . ?
O63 C27 H27B 109.8 . . ?
C28 C27 H27B 109.8 . . ?
H27A C27 H27B 108.2 . . ?
C27 C28 H28A 109.5 . . ?
C27 C28 H28B 109.5 . . ?
H28A C28 H28B 109.5 . . ?
C27 C28 H28C 109.5 . . ?
H28A C28 H28C 109.5 . . ?
H28B C28 H28C 109.5 . . ?
O64 C29 C30 107.8(13) . . ?
O64 C29 H29A 110.1 . . ?
C30 C29 H29A 110.1 . . ?
O64 C29 H29B 110.1 . . ?
C30 C29 H29B 110.1 . . ?
H29A C29 H29B 108.5 . . ?
C29 C30 H30A 109.5 . . ?
C29 C30 H30B 109.5 . . ?
H30A C30 H30B 109.5 . . ?
C29 C30 H30C 109.5 . . ?
H30A C30 H30C 109.5 . . ?
H30B C30 H30C 109.5 . . ?
C32 C31 P9 108.8(13) . . ?
C32 C31 H31A 109.9 . . ?
P9 C31 H31A 109.9 . . ?
C32 C31 H31B 109.9 . . ?
P9 C31 H31B 109.9 . . ?
H31A C31 H31B 108.3 . . ?
C31 C32 P10 113.2(15) . . ?
C31 C32 H32A 108.9 . . ?
P10 C32 H32A 108.9 . . ?
C31 C32 H32B 108.9 . . ?
P10 C32 H32B 108.9 . . ?
H32A C32 H32B 107.8 . . ?
O65 C33 C34 103.2(14) . . ?
O65 C33 H33A 111.1 . . ?
C34 C33 H33A 111.1 . . ?
O65 C33 H33B 111.1 . . ?
C34 C33 H33B 111.1 . . ?
H33A C33 H33B 109.1 . . ?
C33 C34 H34A 109.5 . . ?
C33 C34 H34B 109.5 . . ?
H34A C34 H34B 109.5 . . ?
C33 C34 H34C 109.5 . . ?
H34A C34 H34C 109.5 . . ?
H34B C34 H34C 109.5 . . ?
O66 C35 C36 111.8(17) . . ?
O66 C35 H35A 109.3 . . ?
C36 C35 H35A 109.3 . . ?
O66 C35 H35B 109.3 . . ?
C36 C35 H35B 109.3 . . ?
H35A C35 H35B 107.9 . . ?
C35 C36 H36A 109.5 . . ?
C35 C36 H36B 109.5 . . ?
H36A C36 H36B 109.5 . . ?
C35 C36 H36C 109.5 . . ?
H36A C36 H36C 109.5 . . ?
H36B C36 H36C 109.5 . . ?
O67 C37 C38 99(3) . . ?
O67 C37 H37A 111.9 . . ?
C38 C37 H37A 111.9 . . ?
O67 C37 H37B 111.9 . . ?
C38 C37 H37B 111.9 . . ?
H37A C37 H37B 109.6 . . ?
O68 C39 C40 108.3(16) . . ?
O68 C39 H39A 110.0 . . ?
C40 C39 H39A 110.0 . . ?
O68 C39 H39B 110.0 . . ?
C40 C39 H39B 110.0 . . ?
H39A C39 H39B 108.4 . . ?
C39 C40 H40A 109.5 . . ?
C39 C40 H40B 109.5 . . ?
H40A C40 H40B 109.5 . . ?
C39 C40 H40C 109.5 . . ?
H40A C40 H40C 109.5 . . ?
H40B C40 H40C 109.5 . . ?
N1 C41 C42 175(3) . . ?
C41 C42 H42A 109.5 . . ?
C41 C42 H42B 109.5 . . ?
H42A C42 H42B 109.5 . . ?
C41 C42 H42C 109.5 . . ?
H42A C42 H42C 109.5 . . ?
H42B C42 H42C 109.5 . . ?
N2 C43 C44 173(4) . . ?
C43 C44 H44A 109.5 . . ?
C43 C44 H44B 109.5 . . ?
H44A C44 H44B 109.5 . . ?
C43 C44 H44C 109.5 . . ?
H44A C44 H44C 109.5 . . ?
H44B C44 H44C 109.5 . . ?
C37 C38 H38A 109.5 . . ?
C37 C38 H38B 109.5 . . ?
H38A C38 H38B 109.5 . . ?
C37 C38 H38C 109.5 . . ?
H38A C38 H38C 109.5 . . ?
H38B C38 H38C 109.5 . . ?

loop_
_geom_bond_atom_site_label_1
_geom_bond_atom_site_label_2
_geom_bond_distance
_geom_bond_site_symmetry_2
_geom_bond_publ_flag
C16 C15 1.523(10) . ?
C16 H16A 0.9600 . ?
C16 H16B 0.9600 . ?
C16 H16C 0.9600 . ?
C15 O58 1.428(10) . ?
C15 H15A 0.9700 . ?
C15 H15B 0.9700 . ?
Ce1 O49 2.414(7) . ?
Ce1 O45 2.426(8) . ?
Ce1 O50 2.433(8) . ?
Ce1 O51 2.437(8) . ?
Ce1 O47 2.440(8) . ?
Ce1 O46 2.443(8) . ?
Ce1 O52 2.453(8) . ?
Ce1 O48 2.471(8) . ?
Mo1 O9 1.620(9) . ?
Mo1 O6 1.803(9) . ?
Mo1 O7 1.820(10) . ?
Mo1 O5 1.941(9) . ?
Mo1 O8 1.958(9) . ?
Mo1 O1 2.396(13) . ?
Mo1 O4 2.496(13) 2_665 ?
Mo2 O11 1.619(9) . ?
Mo2 O16 1.805(9) 2_665 ?
Mo2 O5 1.821(8) . ?
Mo2 O10 1.917(9) . ?
Mo2 O19 1.932(8) 2_665 ?
Mo2 O2 2.377(15) . ?
Mo2 O4 2.507(15) 2_665 ?
Mo3 O14 1.630(8) . ?
Mo3 O13 1.808(8) . ?
Mo3 O10 1.823(9) . ?
Mo3 O12 1.904(10) . ?
Mo3 O6 1.947(9) . ?
Mo3 O4 2.439(14) 2_665 ?
Mo3 O3 2.451(14) . ?
Mo4 O17 1.610(9) . ?
Mo4 O15 1.831(8) . ?
Mo4 O12 1.837(10) . ?
Mo4 O21 1.926(9) 2_665 ?
Mo4 O16 1.939(10) . ?
Mo4 O2 2.387(12) 2_665 ?
Mo4 O3 2.420(13) . ?
Mo5 O20 1.648(8) . ?
Mo5 O18 1.807(9) . ?
Mo5 O19 1.817(10) . ?
Mo5 O7 1.900(10) . ?
Mo5 O15 1.926(9) . ?
Mo5 O1 2.457(14) . ?
Mo5 O2 2.470(12) 2_665 ?
Mo6 O22 1.617(8) . ?
Mo6 O8 1.806(9) . ?
Mo6 O21 1.812(9) . ?
Mo6 O18 1.926(9) . ?
Mo6 O13 1.934(9) 2_665 ?
Mo6 O1 2.374(13) . ?
Mo6 O3 2.501(12) 2_665 ?
Mo7 O31 1.635(10) . ?
Mo7 O30 1.860(9) . ?
Mo7 O29 1.864(9) . ?
Mo7 O27 1.870(10) . ?
Mo7 O28 1.919(10) . ?
Mo7 O23 2.310(17) . ?
Mo7 O26 2.474(16) 2_766 ?
Mo8 O33 1.649(9) . ?
Mo8 O32 1.837(10) . ?
Mo8 O40 1.855(12) 2_766 ?
Mo8 O37 1.862(10) 2_766 ?
Mo8 O27 1.873(12) . ?
Mo8 O24 2.470(15) 2_766 ?
Mo9 O35 1.627(9) . ?
Mo9 O28 1.845(11) . ?
Mo9 O34 1.846(10) . ?
Mo9 O43 1.884(11) 2_766 ?
Mo9 O32 1.894(10) . ?
Mo9 O23 2.412(15) . ?
Mo9 O25 2.484(17) 2_766 ?
Mo10 O38 1.617(9) . ?
Mo10 O37 1.854(11) . ?
Mo10 O36 1.861(12) . ?
Mo10 O42 1.873(13) 2_766 ?
Mo10 O34 1.894(10) . ?
Mo10 O24 2.407(14) . ?
Mo10 O25 2.507(14) 2_766 ?
Mo11 O41 1.640(10) . ?
Mo11 O40 1.850(11) . ?
Mo11 O29 1.864(10) . ?
Mo11 O39 1.866(9) . ?
Mo11 O36 1.872(10) . ?
Mo11 O24 2.308(17) . ?
Mo12 O44 1.623(9) . ?
Mo12 O43 1.841(11) . ?
Mo12 O30 1.865(9) . ?
Mo12 O39 1.866(9) . ?
Mo12 O42 1.885(11) . ?
Mo12 O25 2.319(15) . ?
Mo12 O26 2.486(15) 2_766 ?
O1 P1 1.564(14) . ?
O1 O4 1.731(18) 2_665 ?
O1 O3 1.770(16) 2_665 ?
O2 P1 1.554(14) . ?
O2 O3 1.704(17) 2_665 ?
O2 O4 1.741(16) 2_665 ?
O2 Mo4 2.387(12) 2_665 ?
O2 Mo5 2.470(12) 2_665 ?
O3 P1 1.478(13) . ?
O3 O4 1.616(17) 2_665 ?
O3 O2 1.704(17) 2_665 ?
O3 O1 1.770(16) 2_665 ?
O3 Mo6 2.501(12) 2_665 ?
O4 P1 1.440(15) . ?
O4 O3 1.616(17) 2_665 ?
O4 O1 1.731(18) 2_665 ?
O4 O2 1.741(16) 2_665 ?
O4 Mo3 2.439(14) 2_665 ?
O4 Mo1 2.496(13) 2_665 ?
O4 Mo2 2.507(15) 2_665 ?
O13 Mo6 1.934(9) 2_665 ?
O16 Mo2 1.805(9) 2_665 ?
O19 Mo2 1.932(8) 2_665 ?
O21 Mo4 1.926(9) 2_665 ?
O23 P2 1.548(17) . ?
O23 O26 1.585(18) 2_766 ?
O23 O25 1.808(19) 2_766 ?
O24 P2 1.592(16) . ?
O24 O26 1.683(17) 2_766 ?
O24 Mo8 2.470(15) 2_766 ?
O25 P2 1.515(13) . ?
O25 O26 1.570(19) 2_766 ?
O25 O23 1.808(19) 2_766 ?
O25 Mo9 2.484(17) 2_766 ?
O25 Mo10 2.507(14) 2_766 ?
O26 P2 1.388(16) . ?
O26 O25 1.570(19) 2_766 ?
O26 O23 1.585(18) 2_766 ?
O26 O24 1.683(17) 2_766 ?
O26 Mo7 2.474(16) 2_766 ?
O26 Mo12 2.486(15) 2_766 ?
O37 Mo8 1.862(10) 2_766 ?
O40 Mo8 1.855(12) 2_766 ?
O42 Mo10 1.873(13) 2_766 ?
O43 Mo9 1.884(11) 2_766 ?
O45 P3 1.395(9) . ?
O46 P4 1.440(8) . ?
O47 P5 1.431(8) . ?
O48 P6 1.442(9) . ?
O49 P7 1.418(8) . ?
O50 P8 1.422(8) . ?
O51 P9 1.438(8) . ?
O52 P10 1.411(9) . ?
O53 C3 1.414(9) . ?
O53 P3 1.615(14) . ?
O54 C5 1.419(10) . ?
O54 P3 1.419(18) . ?
O55 C7 1.423(10) . ?
O55 P4 1.508(12) . ?
O56 C9 1.437(8) . ?
O56 P4 1.515(9) . ?
O57 C13 1.435(9) . ?
O57 P5 1.530(9) . ?
O58 P5 1.505(11) . ?
O59 C17 1.433(9) . ?
O59 P6 1.518(11) . ?
O60 C19 1.416(9) . ?
O60 P6 1.527(10) . ?
O61 C23 1.408(9) . ?
O61 P7 1.628(13) . ?
O62 C25 1.433(10) . ?
O62 P7 1.444(15) . ?
O63 C27 1.437(9) . ?
O63 P8 1.527(11) . ?
O64 C29 1.433(9) . ?
O64 P8 1.541(10) . ?
O65 C33 1.429(9) . ?
O65 P9 1.530(10) . ?
O66 C35 1.416(10) . ?
O66 P9 1.516(12) . ?
O67 C37 1.431(10) . ?
O67 P10 1.485(16) . ?
O68 C39 1.421(9) . ?
O68 P10 1.599(13) . ?
P1 O4 1.440(15) 2_665 ?
P1 O3 1.478(13) 2_665 ?
P1 O2 1.554(14) 2_665 ?
P1 O1 1.564(14) 2_665 ?
P2 O26 1.388(16) 2_766 ?
P2 O25 1.515(13) 2_766 ?
P2 O23 1.548(18) 2_766 ?
P2 O24 1.592(16) 2_766 ?
P3 C1 1.767(19) . ?
P4 C2 1.818(19) . ?
P5 C11 1.750(15) . ?
P6 C12 1.760(13) . ?
P7 C21 1.79(2) . ?
P8 C22 1.832(17) . ?
P9 C31 1.802(17) . ?
P10 C32 1.77(2) . ?
C1 C2 1.510(10) . ?
C1 H1A 0.9700 . ?
C1 H1B 0.9700 . ?
C2 H2A 0.9700 . ?
C2 H2B 0.9700 . ?
C3 C4 1.505(10) . ?
C3 H3A 0.9700 . ?
C3 H3B 0.9700 . ?
C4 H4A 0.9600 . ?
C4 H4B 0.9600 . ?
C4 H4C 0.9600 . ?
C5 C6 1.524(10) . ?
C5 H5A 0.9700 . ?
C5 H5B 0.9700 . ?
C6 H6A 0.9600 . ?
C6 H6B 0.9600 . ?
C6 H6C 0.9600 . ?
C7 C8 1.514(10) . ?
C7 H7A 0.9700 . ?
C7 H7B 0.9700 . ?
C8 H8A 0.9600 . ?
C8 H8B 0.9600 . ?
C8 H8C 0.9600 . ?
C9 C10 1.511(9) . ?
C9 H9A 0.9700 . ?
C9 H9B 0.9700 . ?
C10 H10A 0.9600 . ?
C10 H10B 0.9600 . ?
C10 H10C 0.9600 . ?
C11 C12 1.523(9) . ?
C11 H11A 0.9700 . ?
C11 H11B 0.9700 . ?
C12 H12A 0.9700 . ?
C12 H12B 0.9700 . ?
C13 C14 1.511(9) . ?
C13 H13A 0.9700 . ?
C13 H13B 0.9700 . ?
C14 H14A 0.9600 . ?
C14 H14B 0.9600 . ?
C14 H14C 0.9600 . ?
C17 C18 1.518(9) . ?
C17 H17A 0.9700 . ?
C17 H17B 0.9700 . ?
C18 H18A 0.9600 . ?
C18 H18B 0.9600 . ?
C18 H18C 0.9600 . ?
C19 C20 1.502(9) . ?
C19 H19A 0.9700 . ?
C19 H19B 0.9700 . ?
C20 H20A 0.9600 . ?
C20 H20B 0.9600 . ?
C20 H20C 0.9600 . ?
C21 C22 1.509(9) . ?
C21 H21A 0.9700 . ?
C21 H21B 0.9700 . ?
C22 H22A 0.9700 . ?
C22 H22B 0.9700 . ?
C23 C24 1.515(10) . ?
C23 H23A 0.9700 . ?
C23 H23B 0.9700 . ?
C24 H24A 0.9600 . ?
C24 H24B 0.9600 . ?
C24 H24C 0.9600 . ?
C25 C26 1.518(10) . ?
C25 H25A 0.9700 . ?
C25 H25B 0.9700 . ?
C26 H26A 0.9600 . ?
C26 H26B 0.9600 . ?
C26 H26C 0.9600 . ?
C27 C28 1.512(10) . ?
C27 H27A 0.9700 . ?
C27 H27B 0.9700 . ?
C28 H28A 0.9600 . ?
C28 H28B 0.9600 . ?
C28 H28C 0.9600 . ?
C29 C30 1.508(9) . ?
C29 H29A 0.9700 . ?
C29 H29B 0.9700 . ?
C30 H30A 0.9600 . ?
C30 H30B 0.9600 . ?
C30 H30C 0.9600 . ?
C31 C32 1.504(9) . ?
C31 H31A 0.9700 . ?
C31 H31B 0.9700 . ?
C32 H32A 0.9700 . ?
C32 H32B 0.9700 . ?
C33 C34 1.503(10) . ?
C33 H33A 0.9700 . ?
C33 H33B 0.9700 . ?
C34 H34A 0.9600 . ?
C34 H34B 0.9600 . ?
C34 H34C 0.9600 . ?
C35 C36 1.503(10) . ?
C35 H35A 0.9700 . ?
C35 H35B 0.9700 . ?
C36 H36A 0.9600 . ?
C36 H36B 0.9600 . ?
C36 H36C 0.9600 . ?
C37 C38 1.514(10) . ?
C37 H37A 0.9700 . ?
C37 H37B 0.9700 . ?
C39 C40 1.500(10) . ?
C39 H39A 0.9700 . ?
C39 H39B 0.9700 . ?
C40 H40A 0.9600 . ?
C40 H40B 0.9600 . ?
C40 H40C 0.9600 . ?
C41 N1 1.140(9) . ?
C41 C42 1.487(9) . ?
C42 H42A 0.9600 . ?
C42 H42B 0.9600 . ?
C42 H42C 0.9600 . ?
C43 N2 1.157(9) . ?
C43 C44 1.489(9) . ?
C44 H44A 0.9600 . ?
C44 H44B 0.9600 . ?
C44 H44C 0.9600 . ?
C38 H38A 0.9600 . ?
C38 H38B 0.9600 . ?
C38 H38C 0.9600 . ?
